data_7712231
loop_
_publ_author_name
'Dutton, Jason Laurence'
'Sharp-Bucknall, Lachlan'
'Sceney, Marcus'
'White, Keith Forrest'

_publ_section_title
;
 Synthesis, structural characterization, reactivity and catalytic activity
 of mixed halo/triflate ArI(OTf)(X) species
;
_journal_name_full 'Dalton Transactions'
_journal_paper_doi 10.1039/D3DT00275F
_journal_year 2023
_chemical_formula_moiety 'O35 Rb4 W11'
_chemical_formula_sum 'O35 Rb4 W11'
_chemical_formula_weight 2924.23
_space_group_crystal_system monoclinic
_space_group_IT_number 3
_space_group_name_Hall 'P 2y'
_space_group_name_H-M_alt 'P 1 2 1'
_atom_sites_solution_primary dual
_audit_creation_date 2022-07-13
_audit_creation_method
;
Olex2 1.3
(compiled 2020.11.12 svn.r5f609507 for OlexSys, GUI svn.r6272)
;
_audit_update_record
;
2022-10-06 deposited with the CCDC.	2023-01-31 downloaded from the CCDC.
;
_cell_angle_alpha 90
_cell_angle_beta 90.006(3)
_cell_angle_gamma 90
_cell_formula_units_Z 1
_cell_length_a 3.8369(3)
_cell_length_b 7.3201(5)
_cell_length_c 25.6712(16)
_cell_measurement_reflns_used 9992
_cell_measurement_temperature 259(2)
_cell_measurement_theta_max 33.25
_cell_measurement_theta_min 2.38
_cell_volume 721.01(9)
_computing_molecular_graphics 'Olex2 1.3 (Dolomanov et al., 2009)'
_computing_publication_material 'Olex2 1.3 (Dolomanov et al., 2009)'
_computing_structure_refinement 'SHELXL-2017/1 (Sheldrick, 2017)'
_computing_structure_solution 'SHELXT 2018/2 (Sheldrick, 2018)'
_diffrn_ambient_temperature 259(2)
_diffrn_detector PIXEL
_diffrn_detector_area_resol_mean 7.41
_diffrn_detector_type 'Bruker PHOTON III area detector'
_diffrn_measured_fraction_theta_full 0.999
_diffrn_measured_fraction_theta_max 0.996
_diffrn_measurement_device 'three-circle diffractometer'
_diffrn_measurement_device_type 'Bruker D8 Venture diffractometer'
_diffrn_measurement_method '\w and \f scans'
_diffrn_radiation_monochromator 'Incoatec HELIOS multilayer mirrors'
_diffrn_radiation_type MoK\a
_diffrn_radiation_wavelength 0.71073
_diffrn_reflns_av_R_equivalents 0.0581
_diffrn_reflns_av_unetI/netI 0.0448
_diffrn_reflns_Laue_measured_fraction_full 0.999
_diffrn_reflns_Laue_measured_fraction_max 0.996
_diffrn_reflns_limit_h_max 5
_diffrn_reflns_limit_h_min -5
_diffrn_reflns_limit_k_max 11
_diffrn_reflns_limit_k_min -11
_diffrn_reflns_limit_l_max 39
_diffrn_reflns_limit_l_min -39
_diffrn_reflns_number 20842
_diffrn_reflns_point_group_measured_fraction_full 0.999
_diffrn_reflns_point_group_measured_fraction_max 0.997
_diffrn_reflns_theta_full 25.242
_diffrn_reflns_theta_max 33.278
_diffrn_reflns_theta_min 2.380
_diffrn_source 'Incoatec IuS3.0 microfocus X-ray tube'
_exptl_absorpt_coefficient_mu 50.504
_exptl_absorpt_correction_T_max 0.7465
_exptl_absorpt_correction_T_min 0.4302
_exptl_absorpt_correction_type multi-scan
_exptl_absorpt_process_details
'SADABS-2016/2 (Bruker,2016/2) was used for absorption correction. wR2(int) was 0.1053 before and 0.0517 after correction. The Ratio of minimum to maximum transmission is 0.5763. The \l/2 correction factor is Not present.'
_exptl_crystal_colour colourless
_exptl_crystal_density_diffrn 6.735
_exptl_crystal_description plate
_exptl_crystal_F_000 1242
_exptl_crystal_recrystallization_method 'From the Melt'
_exptl_crystal_size_max 0.07
_exptl_crystal_size_mid 0.025
_exptl_crystal_size_min 0.01
_refine_diff_density_max 6.422
_refine_diff_density_min -10.940
_refine_diff_density_rms 0.931
_refine_ls_abs_structure_details
;
 Twinning involves inversion, so Flack parameter cannot be determined
;
_refine_ls_extinction_coef 0.00059(13)
_refine_ls_extinction_expression Fc^*^=kFc[1+0.001xFc^2^\l^3^/sin(2\q)]^-1/4^
_refine_ls_extinction_method 'SHELXL-2017/1 (Sheldrick 2017)'
_refine_ls_goodness_of_fit_ref 1.211
_refine_ls_hydrogen_treatment undef
_refine_ls_matrix_type full
_refine_ls_number_parameters 178
_refine_ls_number_reflns 5524
_refine_ls_number_restraints 5
_refine_ls_restrained_S_all 1.222
_refine_ls_R_factor_all 0.0622
_refine_ls_R_factor_gt 0.0613
_refine_ls_shift/su_max 0.367
_refine_ls_shift/su_mean 0.047
_refine_ls_structure_factor_coef Fsqd
_refine_ls_weighting_details 'w=1/[\s^2^(Fo^2^)+(0.0525P)^2^+76.4989P] where P=(Fo^2^+2Fc^2^)/3'
_refine_ls_weighting_scheme calc
_refine_ls_wR_factor_gt 0.1720
_refine_ls_wR_factor_ref 0.1727
_reflns_Friedel_coverage 0.878
_reflns_Friedel_fraction_full 1.000
_reflns_Friedel_fraction_max 0.997
_reflns_number_gt 5431
_reflns_number_total 5524
_reflns_threshold_expression 'I > 2\s(I)'
_cod_data_source_file d3dt00275f2.cif
_cod_data_source_block Rb4W11O35
_cod_database_code 7712231
_shelx_shelxl_version_number 2017/1
_shelx_space_group_comment
;
The symmetry employed for this shelxl refinement is uniquely defined
by the following loop, which should always be used as a source of
symmetry information in preference to the above space-group names.
They are only intended as comments.
;
_shelx_estimated_absorpt_t_max 0.632
_shelx_estimated_absorpt_t_min 0.126
_olex2_refinement_description
;
1. Twinned data refinement
 Scales: 0.22807
 0.25879 0.25679 0.25635
2. Restrained distances
 W1-O1 = W2-O4 = W6A-O17
 1.7 with sigma of 0.015
3. Others
 1*[Sof(Rb1)]+0.5*[Sof(Rb2A)]+0.5*[Sof(Rb2B)]+0.5*[Sof(Rb3)]+0.5*[Sof(Rb4A)]+
 0.5*[Sof(Rb4B)]=2 with esd of 0
 Sof(W6B)=1-FVAR(1)
 Sof(W6A)=FVAR(1)
 Fixed Sof: W1(0.5)
 Fixed Y: W1(0)
;
_olex2_submission_special_instructions 'No special instructions were received'

loop_
_space_group_symop_operation_xyz
'x, y, z'
'-x, y, -z'

loop_
_atom_site_label
_atom_site_type_symbol
_atom_site_fract_x
_atom_site_fract_y
_atom_site_fract_z
_atom_site_U_iso_or_equiv
_atom_site_adp_type
_atom_site_occupancy
_atom_site_site_symmetry_order
_atom_site_calc_flag
_atom_site_refinement_flags_posn
_atom_site_refinement_flags_adp
_atom_site_refinement_flags_occupancy
_atom_site_disorder_assembly
_atom_site_disorder_group
W1 W 0.6006(8) 0.000000 0.00044(19) 0.0061(4) Uani 0.5 1 d D . P . .
W2 W 0.4443(13) 0.7466(10) 0.12298(12) 0.0280(7) Uani 1 1 d D . . . .
W3 W 0.5352(6) 0.2519(10) 0.12213(11) 0.0176(8) Uani 1 1 d . . . . .
W4 W 0.5477(5) 0.5000(9) 0.24916(5) 0.0149(4) Uani 1 1 d . . . . .
W5 W 0.5083(8) 0.2439(8) 0.37424(11) 0.0079(3) Uani 1 1 d . . . . .
W6A W 0.5953(19) 0.7624(14) 0.3755(3) 0.0176(16) Uani 0.463(14) 1 d D . P . .
W6B W 0.4087(17) 0.7494(9) 0.37267(15) 0.0077(11) Uani 0.537(14) 1 d . . P . .
Rb1 Rb 0.009(2) 0.0072(19) 0.2505(2) 0.0418(16) Uani 0.895(5) 1 d . . P . .
Rb2A Rb 0.000000 0.5182(15) 0.000000 0.024(3) Uani 0.629(9) 2 d S T P . .
Rb2B Rb 0.500000 0.518(3) 0.000000 0.002(6) Uani 0.159(9) 2 d S T P . .
Rb3 Rb 0.000000 0.0653(13) 0.500000 0.0265(16) Uani 0.871(9) 2 d DS T P . .
Rb4A Rb 0.000000 0.521(4) 0.500000 0.039(6) Uani 0.443(9) 2 d S T P . .
Rb4B Rb 0.500000 0.523(3) 0.500000 0.09(4) Uani 0.108(9) 2 d S T P . .
O1 O 1.000000 0.068(6) 0.000000 0.026(10) Uiso 1 2 d DS . P . .
O2 O 0.519(11) -0.176(5) 0.0495(15) 0.023(7) Uiso 1 1 d . . . . .
O3 O 0.589(10) 0.181(4) -0.0522(13) 0.016(5) Uiso 1 1 d . . . . .
O4 O 0.015(6) 0.782(6) 0.1128(18) 0.042(11) Uiso 1 1 d D . . . .
O5 O 0.419(9) 0.680(4) 0.1920(13) 0.015(5) Uiso 1 1 d . . . . .
O6 O 0.459(8) 0.996(7) 0.1414(9) 0.019(4) Uiso 1 1 d . . . . .
O7 O 0.477(9) 0.499(8) 0.0999(9) 0.023(5) Uiso 1 1 d . . . . .
O8 O 0.977(8) 0.267(4) 0.1304(11) 0.012(5) Uiso 1 1 d . . . . .
O9 O 0.516(9) 0.320(5) 0.1882(13) 0.019(6) Uiso 1 1 d . . . . .
O10 O 0.994(8) 0.555(3) 0.2484(10) 0.009(4) Uiso 1 1 d . . . . .
O11 O 0.510(8) 0.307(4) 0.2915(12) 0.016(5) Uiso 1 1 d . . . . .
O12 O 0.582(10) 0.682(4) 0.2962(13) 0.017(6) Uiso 1 1 d . . . . .
O13 O 0.559(8) 0.194(5) 0.4349(12) 0.020(6) Uiso 1 1 d . . . . .
O14 O 0.516(8) 0.495(6) 0.3813(8) 0.018(4) Uiso 1 1 d . . . . .
O15 O 0.027(7) 0.253(5) 0.3626(10) 0.015(5) Uiso 1 1 d . . . . .
O16 O 0.536(6) -0.002(5) 0.3481(7) 0.010(3) Uiso 1 1 d . . . . .
O17 O 1.007(4) 0.793(3) 0.3778(7) -0.001(3) Uiso 1 1 d D . . . .
O18 O 0.486(11) 0.800(5) 0.4399(14) 0.026(8) Uiso 1 1 d . . . . .

loop_
_atom_site_aniso_label
_atom_site_aniso_U_11
_atom_site_aniso_U_22
_atom_site_aniso_U_33
_atom_site_aniso_U_23
_atom_site_aniso_U_13
_atom_site_aniso_U_12
W1 0.0011(10) 0.0106(8) 0.0065(7) -0.0014(13) 0.0014(13) 0.0014(18)
W2 0.0437(16) 0.0274(12) 0.0128(11) 0.0135(10) 0.0111(10) -0.0126(17)
W3 0.0216(19) 0.0188(11) 0.0123(11) -0.0063(8) 0.0012(8) 0.0118(13)
W4 0.0310(9) 0.0063(5) 0.0075(4) 0.0005(10) -0.0038(10) 0.0072(9)
W5 0.0134(8) 0.0022(5) 0.0082(6) 0.0015(6) -0.0063(7) -0.0019(6)
W6A 0.023(4) 0.018(2) 0.0125(18) -0.0060(17) 0.007(2) -0.015(2)
W6B 0.010(3) 0.0059(14) 0.0077(12) 0.0000(13) -0.0006(11) -0.0009(19)
Rb1 0.070(4) 0.025(3) 0.030(2) -0.005(4) -0.009(7) -0.024(4)
Rb2A 0.050(7) -0.002(4) 0.024(3) 0.000 -0.010(9) 0.000
Rb2B -0.007(12) -0.017(9) 0.029(13) 0.000 0.015(15) 0.000
Rb3 0.032(4) 0.029(3) 0.019(3) 0.000 -0.005(3) 0.000
Rb4A 0.063(16) 0.028(13) 0.025(6) 0.000 0.006(18) 0.000
Rb4B 0.24(10) -0.036(11) 0.07(4) 0.000 0.16(6) 0.000

loop_
_atom_type_symbol
_atom_type_description
_atom_type_scat_dispersion_real
_atom_type_scat_dispersion_imag
_atom_type_scat_source
O O 0.0106 0.0060 'International Tables Vol C Tables 4.2.6.8 and 6.1.1.4'
Rb Rb -0.9393 2.9676 'International Tables Vol C Tables 4.2.6.8 and 6.1.1.4'
W W -0.8490 6.8722 'International Tables Vol C Tables 4.2.6.8 and 6.1.1.4'

loop_
_geom_angle_atom_site_label_1
_geom_angle_atom_site_label_2
_geom_angle_atom_site_label_3
_geom_angle
_geom_angle_site_symmetry_1
_geom_angle_site_symmetry_3
_geom_angle_publ_flag
W1 W1 W1 177.9(9) 2_655 2_755 ?
W1 W1 W2 92.32(19) 2_755 2_645 ?
W1 W1 W2 85.9(6) 2_655 2_645 ?
W1 W1 W3 94.32(17) 2_755 . ?
W1 W1 W3 97.77(18) 2_755 2_655 ?
W1 W1 W3 80.4(6) 2_655 2_655 ?
W1 W1 W3 87.5(6) 2_655 . ?
W1 W1 Rb2B 96.24(6) 2_755 1_545 ?
W1 W1 Rb2B 83.76(6) 2_655 1_545 ?
W1 W1 O1 161.9(15) 2_655 . ?
W1 W1 O1 12.3(10) 2_655 1_455 ?
W1 W1 O2 81.3(14) 2_655 . ?
W1 W1 O2 74.7(13) 2_655 2_655 ?
W1 W1 O3 87.5(12) 2_655 . ?
W1 W1 O3 70.0(12) 2_655 2_655 ?
W3 W1 W2 60.64(9) 2_655 2_645 ?
W3 W1 W2 173.35(11) . 2_645 ?
W3 W1 W3 118.0(2) . 2_655 ?
Rb2B W1 W2 59.37(10) 1_545 2_645 ?
Rb2B W1 W3 118.66(15) 1_545 2_655 ?
Rb2B W1 W3 119.95(17) 1_545 . ?
O1 W1 W1 167.8(10) 1_455 2_755 ?
O1 W1 W1 18.0(15) . 2_755 ?
O1 W1 W2 93.3(5) 1_455 2_645 ?
O1 W1 W2 101.2(7) . 2_645 ?
O1 W1 W3 75.6(5) 1_455 2_655 ?
O1 W1 W3 88.5(8) . 2_655 ?
O1 W1 W3 80.2(5) 1_455 . ?
O1 W1 W3 85.1(8) . . ?
O1 W1 Rb2B 114.3(15) . 1_545 ?
O1 W1 Rb2B 96.0(10) 1_455 1_545 ?
O1 W1 O1 150(2) . 1_455 ?
O1 W1 O2 116.1(16) . 2_655 ?
O1 W1 O2 112.7(16) . . ?
O1 W1 O3 98.3(15) . 2_655 ?
O1 W1 O3 78.5(15) . . ?
O2 W1 W1 103.9(13) 2_655 2_755 ?
O2 W1 W1 100.2(13) . 2_755 ?
O2 W1 W2 18.6(12) 2_655 2_645 ?
O2 W1 W2 103.3(12) . 2_645 ?
O2 W1 W3 75.7(11) . . ?
O2 W1 W3 156.4(12) . 2_655 ?
O2 W1 W3 74.0(11) 2_655 2_655 ?
O2 W1 W3 156.8(12) 2_655 . ?
O2 W1 Rb2B 44.6(11) 2_655 1_545 ?
O2 W1 Rb2B 44.3(11) . 1_545 ?
O2 W1 O1 89.1(15) . 1_455 ?
O2 W1 O1 84.4(14) 2_655 1_455 ?
O2 W1 O2 87(2) . 2_655 ?
O2 W1 O3 144.6(15) 2_655 2_655 ?
O2 W1 O3 89.3(11) 2_655 . ?
O2 W1 O3 87.0(11) . 2_655 ?
O2 W1 O3 168.8(17) . . ?
O3 W1 W1 91.0(11) . 2_755 ?
O3 W1 W1 111.5(10) 2_655 2_755 ?
O3 W1 W2 152.1(10) 2_655 2_645 ?
O3 W1 W2 74.8(10) . 2_645 ?
O3 W1 W3 104.8(10) . . ?
O3 W1 W3 15.6(10) . 2_655 ?
O3 W1 W3 22.2(10) 2_655 . ?
O3 W1 W3 100.5(10) 2_655 2_655 ?
O3 W1 Rb2B 133.8(10) . 1_545 ?
O3 W1 Rb2B 128.1(10) 2_655 1_545 ?
O3 W1 O1 80.0(13) . 1_455 ?
O3 W1 O1 60.7(12) 2_655 1_455 ?
O3 W1 O3 90.1(19) . 2_655 ?
W1 W2 W1 12.02(9) 2_665 1_565 ?
W1 W2 W3 58.73(11) 1_565 1_565 ?
W1 W2 W3 59.80(12) 2_665 1_565 ?
W1 W2 W4 176.37(16) 2_665 . ?
W1 W2 W4 164.50(18) 1_565 . ?
W3 W2 W1 118.57(16) . 1_565 ?
W3 W2 W1 120.11(16) . 2_665 ?
W3 W2 W3 169.09(15) . 1_565 ?
W3 W2 W4 60.86(10) . . ?
W3 W2 W4 118.50(14) 1_565 . ?
Rb2B W2 W1 58.6(3) . 2_665 ?
Rb2B W2 W1 58.3(3) . 1_565 ?
Rb2B W2 W3 117.1(3) . 1_565 ?
Rb2B W2 W3 61.5(4) . . ?
Rb2B W2 W4 122.2(4) . . ?
O2 W2 W1 17.4(11) 1_565 2_665 ?
O2 W2 W1 13.6(10) 1_565 1_565 ?
O2 W2 W3 105.4(10) 1_565 . ?
O2 W2 W3 72.3(10) 1_565 1_565 ?
O2 W2 W4 161.1(11) 1_565 . ?
O2 W2 Rb2B 44.7(11) 1_565 . ?
O2 W2 O4 73.3(17) 1_565 1_655 ?
O4 W2 W1 83.4(12) 1_655 2_665 ?
O4 W2 W1 75.1(16) . 2_665 ?
O4 W2 W1 71.4(12) 1_655 1_565 ?
O4 W2 W1 87.1(16) . 1_565 ?
O4 W2 W3 86.4(16) . 1_565 ?
O4 W2 W3 91.2(12) 1_655 . ?
O4 W2 W3 77.9(12) 1_655 1_565 ?
O4 W2 W3 104.2(16) . . ?
O4 W2 W4 108.3(16) . . ?
O4 W2 W4 93.1(12) 1_655 . ?
O4 W2 Rb2B 83.8(12) 1_655 . ?
O4 W2 Rb2B 89.6(16) . . ?
O4 W2 O2 87(2) . 1_565 ?
O4 W2 O4 158(3) . 1_655 ?
O4 W2 O5 98(2) . . ?
O4 W2 O6 85.3(19) . . ?
O4 W2 O7 99(2) . . ?
O5 W2 W1 163.8(10) . 1_565 ?
O5 W2 W1 164.0(10) . 2_665 ?
O5 W2 W3 106.0(10) . 1_565 ?
O5 W2 W3 75.3(10) . . ?
O5 W2 W4 16.5(10) . . ?
O5 W2 Rb2B 136.7(10) . . ?
O5 W2 O2 174.6(18) . 1_565 ?
O5 W2 O4 101.4(16) . 1_655 ?
O5 W2 O6 91.0(13) . . ?
O5 W2 O7 92.9(13) . . ?
O6 W2 W1 73.9(8) . 1_565 ?
O6 W2 W1 74.2(8) . 2_665 ?
O6 W2 W3 164.2(8) . . ?
O6 W2 W3 15.3(8) . 1_565 ?
O6 W2 W4 104.4(8) . . ?
O6 W2 Rb2B 132.2(9) . . ?
O6 W2 O2 87.5(13) . 1_565 ?
O6 W2 O4 83.6(15) . 1_655 ?
O6 W2 O7 173.4(15) . . ?
O7 W2 W1 101.6(9) . 1_565 ?
O7 W2 W1 102.3(9) . 2_665 ?
O7 W2 W3 159.4(10) . 1_565 ?
O7 W2 W3 17.8(9) . . ?
O7 W2 W4 78.7(9) . . ?
O7 W2 Rb2B 43.8(9) . . ?
O7 W2 O2 88.1(14) . 1_565 ?
O7 W2 O4 90.5(16) . 1_655 ?
W1 W3 W1 12.09(10) . 2_655 ?
W1 W3 W2 60.44(13) . 1_545 ?
W1 W3 W2 59.56(12) 2_655 1_545 ?
W1 W3 W2 121.10(17) . . ?
W1 W3 W4 175.09(10) . . ?
W1 W3 W4 172.50(9) 2_655 . ?
W1 W3 Rb2B 62.6(3) . . ?
W1 W3 Rb2B 62.2(3) 2_655 . ?
W2 W3 W1 119.33(17) . 2_655 ?
W2 W3 W2 169.09(15) . 1_545 ?
W2 W3 W4 118.71(13) 1_545 . ?
W2 W3 W4 60.78(9) . . ?
W2 W3 Rb2B 58.5(3) . . ?
Rb2B W3 W2 121.8(3) . 1_545 ?
Rb2B W3 W4 119.1(3) . . ?
O3 W3 W1 15.3(10) 2_655 2_655 ?
O3 W3 W1 23.3(10) 2_655 . ?
O3 W3 W2 73.5(10) 2_655 1_545 ?
O3 W3 W2 104.4(10) 2_655 . ?
O3 W3 W4 161.2(10) 2_655 . ?
O3 W3 Rb2B 48.8(10) 2_655 . ?
O3 W3 O6 86.7(12) 2_655 1_545 ?
O3 W3 O8 81.9(13) 2_655 1_455 ?
O6 W3 W1 73.5(7) 1_545 2_655 ?
O6 W3 W1 75.1(8) 1_545 . ?
O6 W3 W2 14.7(8) 1_545 1_545 ?
O6 W3 W2 159.3(9) 1_545 . ?
O6 W3 W4 104.3(8) 1_545 . ?
O6 W3 Rb2B 135.5(8) 1_545 . ?
O6 W3 O8 82.7(12) 1_545 1_455 ?
O7 W3 W1 103.4(9) . . ?
O7 W3 W1 101.6(9) . 2_655 ?
O7 W3 W2 17.8(9) . . ?
O7 W3 W2 159.0(10) . 1_545 ?
O7 W3 W4 78.6(9) . . ?
O7 W3 Rb2B 40.8(9) . . ?
O7 W3 O3 86.9(13) . 2_655 ?
O7 W3 O6 164.4(15) . 1_545 ?
O7 W3 O8 82.3(13) . 1_455 ?
O8 W3 W1 88.2(8) 1_455 2_655 ?
O8 W3 W1 94.0(10) . . ?
O8 W3 W1 106.1(10) . 2_655 ?
O8 W3 W1 100.3(8) 1_455 . ?
O8 W3 W2 98.9(10) . 1_545 ?
O8 W3 W2 91.8(10) . . ?
O8 W3 W2 81.6(8) 1_455 . ?
O8 W3 W2 87.5(8) 1_455 1_545 ?
O8 W3 W4 81.3(10) . . ?
O8 W3 W4 84.4(8) 1_455 . ?
O8 W3 Rb2B 96.2(10) . . ?
O8 W3 Rb2B 91.2(8) 1_455 . ?
O8 W3 O3 112.2(15) . 2_655 ?
O8 W3 O6 100.2(13) . 1_545 ?
O8 W3 O7 95.3(15) . . ?
O8 W3 O8 165.6(17) . 1_455 ?
O8 W3 O9 84.5(15) . . ?
O9 W3 W1 162.5(11) . 2_655 ?
O9 W3 W1 165.7(11) . . ?
O9 W3 W2 73.2(11) . . ?
O9 W3 W2 105.6(11) . 1_545 ?
O9 W3 W4 13.2(11) . . ?
O9 W3 Rb2B 131.7(11) . . ?
O9 W3 O3 163.3(17) . 2_655 ?
O9 W3 O6 91.1(13) . 1_545 ?
O9 W3 O7 91.0(13) . . ?
O9 W3 O8 81.4(14) . 1_455 ?
W2 W4 W3 58.36(5) . . ?
W2 W4 W4 96.10(9) . 1_655 ?
W2 W4 W6A 120.35(19) . . ?
W3 W4 W4 90.73(4) . 1_655 ?
W3 W4 W6A 177.46(14) . . ?
W5 W4 W2 171.49(10) . . ?
W5 W4 W3 120.55(10) . . ?
W5 W4 W4 92.34(6) . 1_655 ?
W5 W4 W6A 61.10(11) . . ?
W6A W4 W4 87.23(11) . 1_655 ?
W6B W4 W2 119.36(13) . . ?
W6B W4 W3 170.93(11) . . ?
W6B W4 W4 98.30(10) . 1_655 ?
W6B W4 W5 60.20(7) . . ?
W6B W4 W6A 11.09(10) . . ?
O5 W4 W2 14.9(9) . . ?
O5 W4 W3 71.4(9) . . ?
O5 W4 W4 104.1(10) . 1_655 ?
O5 W4 W5 159.9(10) . . ?
O5 W4 W6A 107.6(9) . . ?
O5 W4 W6B 105.3(9) . . ?
O5 W4 O9 81.5(9) . . ?
O5 W4 O10 68.5(12) . 1_455 ?
O9 W4 W2 69.1(9) . . ?
O9 W4 W3 11.4(9) . . ?
O9 W4 W4 93.4(10) . 1_655 ?
O9 W4 W5 109.4(9) . . ?
O9 W4 W6A 170.5(9) . . ?
O9 W4 W6B 164.5(10) . . ?
O9 W4 O10 93.2(12) . 1_455 ?
O10 W4 W2 78.3(7) 1_455 . ?
O10 W4 W2 89.0(9) . . ?
O10 W4 W3 94.0(7) 1_455 . ?
O10 W4 W3 96.6(9) . . ?
O10 W4 W4 13.3(8) . 1_655 ?
O10 W4 W4 169.2(7) 1_455 1_655 ?
O10 W4 W5 99.5(9) . . ?
O10 W4 W5 93.5(7) 1_455 . ?
O10 W4 W6A 87.7(7) 1_455 . ?
O10 W4 W6A 81.1(9) . . ?
O10 W4 W6B 92.1(9) . . ?
O10 W4 W6B 76.9(7) 1_455 . ?
O10 W4 O5 94.6(13) . . ?
O10 W4 O9 101.4(13) . . ?
O10 W4 O10 155.9(14) . 1_455 ?
O10 W4 O11 105.5(14) . . ?
O10 W4 O12 76.4(15) . . ?
O11 W4 W2 154.4(10) . . ?
O11 W4 W3 98.4(10) . . ?
O11 W4 W4 94.7(11) . 1_655 ?
O11 W4 W5 22.2(10) . . ?
O11 W4 W6A 83.3(10) . . ?
O11 W4 W6B 81.8(10) . . ?
O11 W4 O5 158.5(15) . . ?
O11 W4 O9 87.2(14) . . ?
O11 W4 O10 94.2(12) . 1_455 ?
O11 W4 O12 100.5(11) . . ?
O12 W4 W2 103.5(10) . . ?
O12 W4 W3 161.0(10) . . ?
O12 W4 W4 85.8(12) . 1_655 ?
O12 W4 W5 78.3(10) . . ?
O12 W4 W6A 17.2(10) . . ?
O12 W4 W6B 21.8(11) . . ?
O12 W4 O5 91.3(14) . . ?
O12 W4 O9 172.4(15) . . ?
O12 W4 O10 86.6(14) . 1_455 ?
W4 W5 W6A 60.14(12) . . ?
W4 W5 W6B 59.58(8) . . ?
W4 W5 Rb4B 117.4(3) . . ?
W6A W5 W4 120.38(17) 1_545 . ?
W6A W5 W6A 169.5(3) 1_545 . ?
W6A W5 W6B 179.5(2) 1_545 . ?
W6A W5 W6B 11.50(11) 1_545 1_545 ?
W6A W5 Rb4B 121.7(3) 1_545 . ?
W6A W5 Rb4B 57.3(3) . . ?
W6B W5 W4 119.71(12) 1_545 . ?
W6B W5 W6A 178.99(19) 1_545 . ?
W6B W5 W6A 10.98(11) . . ?
W6B W5 W6B 168.01(19) 1_545 . ?
W6B W5 Rb4B 58.4(3) . . ?
W6B W5 Rb4B 122.7(3) 1_545 . ?
O11 W5 W4 18.1(8) . . ?
O11 W5 W6A 102.8(8) . 1_545 ?
O11 W5 W6A 78.2(8) . . ?
O11 W5 W6B 101.6(8) . 1_545 ?
O11 W5 W6B 77.2(8) . . ?
O11 W5 Rb4B 135.4(8) . . ?
O13 W5 W4 160.6(13) . . ?
O13 W5 W6A 101.9(13) . . ?
O13 W5 W6A 75.8(12) . 1_545 ?
O13 W5 W6B 78.4(13) . 1_545 ?
O13 W5 W6B 104.3(12) . . ?
O13 W5 Rb4B 46.0(13) . . ?
O13 W5 O11 172.9(14) . . ?
O13 W5 O14 97.4(14) . . ?
O13 W5 O15 106.4(14) . . ?
O13 W5 O15 91.8(14) . 1_655 ?
O13 W5 O16 96.9(14) . . ?
O14 W5 W4 65.3(7) . . ?
O14 W5 W6A 171.1(9) . 1_545 ?
O14 W5 W6A 6.5(8) . . ?
O14 W5 W6B 9.3(9) . . ?
O14 W5 W6B 172.9(9) . 1_545 ?
O14 W5 Rb4B 52.1(7) . . ?
O14 W5 O11 83.3(10) . . ?
O14 W5 O15 88.0(14) . 1_655 ?
O14 W5 O15 89.9(15) . . ?
O14 W5 O16 164.6(10) . . ?
O15 W5 W4 79.3(8) 1_655 . ?
O15 W5 W4 83.4(9) . . ?
O15 W5 W6A 97.4(11) . 1_545 ?
O15 W5 W6A 86.6(10) 1_655 1_545 ?
O15 W5 W6A 83.2(10) 1_655 . ?
O15 W5 W6A 93.0(11) . . ?
O15 W5 W6B 82.1(11) . . ?
O15 W5 W6B 86.0(11) . 1_545 ?
O15 W5 W6B 93.9(10) 1_655 . ?
O15 W5 W6B 97.7(10) 1_655 1_545 ?
O15 W5 Rb4B 96.7(8) 1_655 . ?
O15 W5 Rb4B 96.2(9) . . ?
O15 W5 O11 81.1(12) 1_655 . ?
O15 W5 O11 80.7(12) . . ?
O15 W5 O15 161.8(16) . 1_655 ?
O15 W5 O16 91.8(13) . . ?
O16 W5 W4 99.6(7) . . ?
O16 W5 W6A 21.1(6) . 1_545 ?
O16 W5 W6A 158.4(7) . . ?
O16 W5 W6B 158.8(7) . . ?
O16 W5 W6B 21.8(7) . 1_545 ?
O16 W5 Rb4B 142.7(7) . . ?
O16 W5 O11 81.8(11) . . ?
O16 W5 O15 85.6(12) . 1_655 ?
W4 W6A W5 58.76(15) . . ?
W5 W6A W4 119.6(2) 1_565 . ?
W5 W6A W5 169.5(2) 1_565 . ?
W5 W6A Rb4B 118.3(4) 1_565 . ?
W6B W6A W4 78.4(7) . . ?
W6B W6A W4 90.7(2) 1_655 . ?
W6B W6A W5 93.3(3) 1_655 . ?
W6B W6A W5 92.1(9) . 1_565 ?
W6B W6A W5 77.5(9) . . ?
W6B W6A W5 97.1(2) 1_655 1_565 ?
W6B W6A W6B 168.3(10) . 1_655 ?
W6B W6A Rb4B 85.8(7) . . ?
W6B W6A Rb4B 96.1(2) 1_655 . ?
W6B W6A O12 81.0(12) . . ?
W6B W6A O14 74.3(13) . . ?
W6B W6A O16 87.9(12) . 1_565 ?
W6B W6A O17 15.1(8) . 1_455 ?
W6B W6A O17 176.2(11) . . ?
W6B W6A O18 83.1(15) . . ?
Rb4B W6A W4 120.1(4) . . ?
Rb4B W6A W5 61.5(3) . . ?
O12 W6A W4 14.5(9) . . ?
O12 W6A W5 73.3(9) . . ?
O12 W6A W5 105.4(9) . 1_565 ?
O12 W6A W6B 89.5(10) . 1_655 ?
O12 W6A Rb4B 134.6(10) . . ?
O12 W6A O17 91.7(11) . 1_455 ?
O14 W6A W4 63.6(7) . . ?
O14 W6A W5 6.1(8) . . ?
O14 W6A W5 165.3(10) . 1_565 ?
O14 W6A W6B 97.1(10) . 1_655 ?
O14 W6A Rb4B 56.5(7) . . ?
O14 W6A O12 78.1(11) . . ?
O14 W6A O17 86.8(11) . 1_455 ?
O16 W6A W4 98.0(7) 1_565 . ?
O16 W6A W5 154.3(8) 1_565 . ?
O16 W6A W5 21.6(7) 1_565 1_565 ?
O16 W6A W6B 98.0(8) 1_565 1_655 ?
O16 W6A Rb4B 139.0(8) 1_565 . ?
O16 W6A O12 83.8(11) 1_565 . ?
O16 W6A O14 156.2(11) 1_565 . ?
O16 W6A O17 78.4(9) 1_565 1_455 ?
O17 W6A W4 98.7(7) . . ?
O17 W6A W4 91.4(5) 1_455 . ?
O17 W6A W5 78.9(6) 1_455 1_565 ?
O17 W6A W5 90.7(5) 1_455 . ?
O17 W6A W5 103.2(8) . . ?
O17 W6A W5 87.3(8) . 1_565 ?
O17 W6A W6B 176.0(6) 1_455 1_655 ?
O17 W6A W6B 10.5(7) . 1_655 ?
O17 W6A Rb4B 97.7(7) . . ?
O17 W6A Rb4B 85.7(5) 1_455 . ?
O17 W6A O12 95.6(13) . . ?
O17 W6A O14 106.7(13) . . ?
O17 W6A O16 90.2(11) . 1_565 ?
O17 W6A O17 165.7(13) . 1_455 ?
O17 W6A O18 100.5(16) . . ?
O18 W6A W4 153.2(13) . . ?
O18 W6A W5 98.5(13) . . ?
O18 W6A W5 80.0(13) . 1_565 ?
O18 W6A W6B 105.6(14) . 1_655 ?
O18 W6A Rb4B 38.6(13) . . ?
O18 W6A O12 163.3(18) . . ?
O18 W6A O14 92.9(14) . . ?
O18 W6A O16 100.5(15) . 1_565 ?
O18 W6A O17 73.7(15) . 1_455 ?
W4 W6B W5 60.22(10) . . ?
W5 W6B W4 119.04(14) 1_565 . ?
W5 W6B W5 168.01(19) 1_565 . ?
W5 W6B Rb4B 115.3(3) 1_565 . ?
W6A W6B W4 100.3(2) 1_455 . ?
W6A W6B W4 90.5(7) . . ?
W6A W6B W5 91.6(9) . . ?
W6A W6B W5 76.4(9) . 1_565 ?
W6A W6B W5 97.6(2) 1_455 . ?
W6A W6B W5 94.3(2) 1_455 1_565 ?
W6A W6B W6A 168.3(10) . 1_455 ?
W6A W6B Rb4B 95.0(2) 1_455 . ?
W6A W6B Rb4B 82.8(8) . . ?
W6A W6B O12 79.3(12) . . ?
W6A W6B O14 84.4(13) . . ?
W6A W6B O16 70.7(11) . 1_565 ?
W6A W6B O17 158.0(12) . 1_455 ?
W6A W6B O17 2.6(8) . . ?
W6A W6B O18 73.2(15) . . ?
Rb4B W6B W4 121.7(3) . . ?
Rb4B W6B W5 62.2(3) . . ?
O12 W6B W4 18.2(9) . . ?
O12 W6B W5 102.1(9) . 1_565 ?
O12 W6B W5 75.3(9) . . ?
O12 W6B W6A 110.0(10) . 1_455 ?
O12 W6B Rb4B 133.1(9) . . ?
O12 W6B O17 77.0(11) . . ?
O14 W6B W4 65.7(7) . . ?
O14 W6B W5 8.9(9) . . ?
O14 W6B W5 160.1(10) . 1_565 ?
O14 W6B W6A 104.0(10) . 1_455 ?
O14 W6B Rb4B 56.0(7) . . ?
O14 W6B O12 79.2(11) . . ?
O14 W6B O16 150.6(12) . 1_565 ?
O14 W6B O17 85.1(11) . . ?
O16 W6B W4 98.3(6) 1_565 . ?
O16 W6B W5 152.7(7) 1_565 . ?
O16 W6B W5 21.1(7) 1_565 1_565 ?
O16 W6B W6A 103.1(8) 1_565 1_455 ?
O16 W6B Rb4B 132.1(7) 1_565 . ?
O16 W6B O12 81.0(11) 1_565 . ?
O16 W6B O17 69.4(9) 1_565 . ?
O17 W6B W4 108.2(7) 1_455 . ?
O17 W6B W4 88.5(5) . . ?
O17 W6B W5 84.2(7) 1_455 1_565 ?
O17 W6B W5 107.5(7) 1_455 . ?
O17 W6B W5 76.0(5) . 1_565 ?
O17 W6B W5 92.0(5) . . ?
O17 W6B W6A 169.3(6) . 1_455 ?
O17 W6B W6A 10.6(7) 1_455 1_455 ?
O17 W6B Rb4B 96.3(7) 1_455 . ?
O17 W6B Rb4B 85.3(5) . . ?
O17 W6B O12 115.4(12) 1_455 . ?
O17 W6B O14 113.4(13) 1_455 . ?
O17 W6B O16 94.6(10) 1_455 1_565 ?
O17 W6B O17 158.8(12) 1_455 . ?
O17 W6B O18 92.3(15) 1_455 . ?
O18 W6B W4 154.9(13) . . ?
O18 W6B W5 76.4(12) . 1_565 ?
O18 W6B W5 100.4(12) . . ?
O18 W6B W6A 97.9(14) . 1_455 ?
O18 W6B Rb4B 38.9(13) . . ?
O18 W6B O12 152.1(18) . . ?
O18 W6B O14 93.2(14) . . ?
O18 W6B O16 94.3(14) . 1_565 ?
O18 W6B O17 75.7(14) . . ?
Rb1 Rb1 W6B 67.25(13) 1_655 1_545 ?
Rb1 Rb1 W6B 112.75(13) 1_455 1_545 ?
Rb1 Rb1 Rb1 179.997(15) 1_655 1_455 ?
Rb1 Rb1 O4 90.4(4) 1_455 1_545 ?
Rb1 Rb1 O4 89.6(4) 1_655 1_545 ?
O4 Rb1 W6B 120.8(7) 1_545 1_545 ?
O5 Rb1 W6B 80.0(6) 1_545 1_545 ?
O5 Rb1 W6B 104.7(6) 1_445 1_545 ?
O5 Rb1 Rb1 128.7(6) 1_445 1_655 ?
O5 Rb1 Rb1 51.3(6) 1_445 1_455 ?
O5 Rb1 Rb1 60.9(6) 1_545 1_655 ?
O5 Rb1 Rb1 119.1(6) 1_545 1_455 ?
O5 Rb1 O4 49.4(8) 1_445 1_545 ?
O5 Rb1 O4 42.6(7) 1_545 1_545 ?
O5 Rb1 O5 67.8(6) 1_545 1_445 ?
O5 Rb1 O6 84.6(9) 1_545 1_445 ?
O5 Rb1 O6 48.1(10) 1_545 1_545 ?
O5 Rb1 O8 90.6(8) 1_545 1_455 ?
O5 Rb1 O9 90.1(7) 1_545 . ?
O5 Rb1 O9 123.8(6) 1_545 1_455 ?
O5 Rb1 O10 42.3(8) 1_545 1_445 ?
O5 Rb1 O12 48.4(8) 1_545 1_545 ?
O5 Rb1 O15 140.8(8) 1_545 . ?
O5 Rb1 O17 95.7(7) 1_545 1_445 ?
O5 Rb1 O17 95.0(6) 1_445 1_445 ?
O6 Rb1 W6B 117.3(7) 1_545 1_545 ?
O6 Rb1 W6B 148.5(8) 1_445 1_545 ?
O6 Rb1 Rb1 127.0(5) 1_445 1_655 ?
O6 Rb1 Rb1 53.0(5) 1_445 1_455 ?
O6 Rb1 Rb1 58.3(5) 1_545 1_655 ?
O6 Rb1 Rb1 121.7(5) 1_545 1_455 ?
O6 Rb1 O4 43.2(7) 1_445 1_545 ?
O6 Rb1 O4 38.3(9) 1_545 1_545 ?
O6 Rb1 O5 87.7(9) 1_545 1_445 ?
O6 Rb1 O5 43.8(9) 1_445 1_445 ?
O6 Rb1 O6 68.6(5) 1_545 1_445 ?
O6 Rb1 O8 46.6(8) 1_445 1_455 ?
O6 Rb1 O8 46.1(9) 1_545 1_455 ?
O6 Rb1 O9 46.9(10) 1_545 . ?
O6 Rb1 O9 84.7(9) 1_545 1_455 ?
O6 Rb1 O10 88.4(10) 1_545 1_445 ?
O6 Rb1 O12 86.4(9) 1_545 1_545 ?
O6 Rb1 O15 136.3(9) 1_545 . ?
O6 Rb1 O17 135.2(7) 1_445 1_445 ?
O6 Rb1 O17 139.3(9) 1_545 1_445 ?
O8 Rb1 W6B 159.1(5) 1_455 1_545 ?
O8 Rb1 Rb1 88.1(5) 1_455 1_455 ?
O8 Rb1 Rb1 91.9(5) 1_455 1_655 ?
O8 Rb1 O4 56.7(9) 1_455 1_545 ?
O8 Rb1 O5 88.5(7) 1_455 1_445 ?
O8 Rb1 O17 173.6(7) 1_455 1_445 ?
O9 Rb1 W6B 156.1(7) 1_455 1_545 ?
O9 Rb1 W6B 118.0(6) . 1_545 ?
O9 Rb1 Rb1 124.1(6) 1_455 1_655 ?
O9 Rb1 Rb1 55.9(6) 1_455 1_455 ?
O9 Rb1 Rb1 55.1(6) . 1_655 ?
O9 Rb1 Rb1 124.9(6) . 1_455 ?
O9 Rb1 O4 82.0(8) 1_455 1_545 ?
O9 Rb1 O4 81.6(9) . 1_545 ?
O9 Rb1 O5 84.4(7) 1_455 1_445 ?
O9 Rb1 O5 127.5(6) . 1_445 ?
O9 Rb1 O6 45.5(10) 1_455 1_445 ?
O9 Rb1 O6 89.1(9) . 1_445 ?
O9 Rb1 O8 42.9(8) . 1_455 ?
O9 Rb1 O8 38.9(8) 1_455 1_455 ?
O9 Rb1 O9 69.0(7) 1_455 . ?
O9 Rb1 O12 105.0(9) . 1_545 ?
O9 Rb1 O12 171.1(9) 1_455 1_545 ?
O9 Rb1 O17 135.6(7) . 1_445 ?
O9 Rb1 O17 136.0(8) 1_455 1_445 ?
O10 Rb1 W6B 62.9(6) 1_445 1_545 ?
O10 Rb1 Rb1 89.0(6) 1_445 1_455 ?
O10 Rb1 Rb1 91.0(6) 1_445 1_655 ?
O10 Rb1 O4 64.1(8) 1_445 1_545 ?
O10 Rb1 O5 47.2(7) 1_445 1_445 ?
O10 Rb1 O6 87.4(10) 1_445 1_445 ?
O10 Rb1 O8 120.7(7) 1_445 1_455 ?
O10 Rb1 O9 131.4(8) 1_445 1_455 ?
O10 Rb1 O9 132.4(9) 1_445 . ?
O10 Rb1 O12 47.6(8) 1_445 1_545 ?
O10 Rb1 O15 122.9(8) 1_445 . ?
O10 Rb1 O17 65.3(6) 1_445 1_445 ?
O11 Rb1 W6B 107.9(6) 1_455 1_545 ?
O11 Rb1 W6B 80.1(6) . 1_545 ?
O11 Rb1 Rb1 128.3(6) . 1_455 ?
O11 Rb1 Rb1 128.2(6) 1_455 1_655 ?
O11 Rb1 Rb1 51.7(6) . 1_655 ?
O11 Rb1 Rb1 51.8(6) 1_455 1_455 ?
O11 Rb1 O4 127.7(8) 1_455 1_545 ?
O11 Rb1 O4 127.0(9) . 1_545 ?
O11 Rb1 O5 112.3(9) . 1_545 ?
O11 Rb1 O5 169.5(9) 1_455 1_545 ?
O11 Rb1 O5 102.9(8) 1_455 1_445 ?
O11 Rb1 O5 175.0(9) . 1_445 ?
O11 Rb1 O6 85.2(9) 1_455 1_445 ?
O11 Rb1 O6 88.9(9) . 1_545 ?
O11 Rb1 O6 131.3(10) . 1_445 ?
O11 Rb1 O6 129.1(11) 1_455 1_545 ?
O11 Rb1 O8 84.1(8) 1_455 1_455 ?
O11 Rb1 O8 86.5(8) . 1_455 ?
O11 Rb1 O9 48.2(9) 1_455 1_455 ?
O11 Rb1 O9 91.6(9) . 1_455 ?
O11 Rb1 O9 92.1(9) 1_455 . ?
O11 Rb1 O9 47.8(8) . . ?
O11 Rb1 O10 134.7(8) 1_455 1_445 ?
O11 Rb1 O10 136.3(9) . 1_445 ?
O11 Rb1 O11 76.5(7) 1_455 . ?
O11 Rb1 O12 88.7(7) . 1_545 ?
O11 Rb1 O12 95.2(7) 1_455 1_445 ?
O11 Rb1 O12 140.2(6) 1_455 1_545 ?
O11 Rb1 O12 137.5(7) . 1_445 ?
O11 Rb1 O15 47.5(8) . . ?
O11 Rb1 O15 49.4(8) 1_455 . ?
O11 Rb1 O16 98.0(8) 1_455 . ?
O11 Rb1 O16 50.3(9) . . ?
O11 Rb1 O17 90.0(7) . 1_445 ?
O11 Rb1 O17 89.9(7) 1_455 1_445 ?
O12 Rb1 W6B 62.8(7) 1_445 1_545 ?
O12 Rb1 W6B 32.5(6) 1_545 1_545 ?
O12 Rb1 Rb1 121.6(7) 1_445 1_655 ?
O12 Rb1 Rb1 129.7(6) 1_545 1_455 ?
O12 Rb1 Rb1 50.3(6) 1_545 1_655 ?
O12 Rb1 Rb1 58.4(7) 1_445 1_455 ?
O12 Rb1 O4 91.2(9) 1_445 1_545 ?
O12 Rb1 O4 90.7(8) 1_545 1_545 ?
O12 Rb1 O5 94.7(8) 1_545 1_445 ?
O12 Rb1 O5 47.4(8) 1_445 1_445 ?
O12 Rb1 O5 82.1(10) 1_445 1_545 ?
O12 Rb1 O6 88.2(9) 1_445 1_445 ?
O12 Rb1 O6 125.2(11) 1_445 1_545 ?
O12 Rb1 O6 129.8(10) 1_545 1_445 ?
O12 Rb1 O8 134.7(8) 1_445 1_455 ?
O12 Rb1 O8 132.3(8) 1_545 1_455 ?
O12 Rb1 O9 172.0(10) 1_445 . ?
O12 Rb1 O9 113.8(9) 1_445 1_455 ?
O12 Rb1 O10 39.9(8) 1_445 1_445 ?
O12 Rb1 O12 71.3(7) 1_445 1_545 ?
O12 Rb1 O15 95.6(8) 1_445 . ?
O12 Rb1 O16 91.2(9) 1_445 . ?
O12 Rb1 O17 52.8(7) 1_545 1_445 ?
O12 Rb1 O17 47.9(7) 1_445 1_445 ?
O15 Rb1 W6B 64.8(6) . 1_545 ?
O15 Rb1 Rb1 91.2(5) . 1_455 ?
O15 Rb1 Rb1 88.8(5) . 1_655 ?
O15 Rb1 O4 172.8(10) . 1_545 ?
O15 Rb1 O5 135.6(7) . 1_445 ?
O15 Rb1 O6 134.5(9) . 1_445 ?
O15 Rb1 O8 116.4(7) . 1_455 ?
O15 Rb1 O9 91.7(8) . . ?
O15 Rb1 O9 93.1(8) . 1_455 ?
O15 Rb1 O12 93.7(8) . 1_545 ?
O15 Rb1 O17 57.6(7) . 1_445 ?
O16 Rb1 W6B 29.8(6) . 1_545 ?
O16 Rb1 W6B 64.9(5) 1_455 1_545 ?
O16 Rb1 Rb1 51.1(4) . 1_655 ?
O16 Rb1 Rb1 125.9(4) 1_455 1_655 ?
O16 Rb1 Rb1 128.9(4) . 1_455 ?
O16 Rb1 Rb1 54.1(4) 1_455 1_455 ?
O16 Rb1 O4 136.8(8) 1_455 1_545 ?
O16 Rb1 O4 133.8(7) . 1_545 ?
O16 Rb1 O5 130.1(10) 1_455 1_545 ?
O16 Rb1 O5 134.5(9) . 1_445 ?
O16 Rb1 O5 87.4(8) 1_455 1_445 ?
O16 Rb1 O5 92.2(9) . 1_545 ?
O16 Rb1 O6 175.0(9) 1_455 1_545 ?
O16 Rb1 O6 176.8(11) . 1_445 ?
O16 Rb1 O6 109.4(7) . 1_545 ?
O16 Rb1 O6 107.1(6) 1_455 1_445 ?
O16 Rb1 O8 132.9(8) 1_455 1_455 ?
O16 Rb1 O8 133.9(8) . 1_455 ?
O16 Rb1 O9 91.1(8) . . ?
O16 Rb1 O9 94.0(9) 1_455 1_455 ?
O16 Rb1 O9 136.9(10) 1_455 . ?
O16 Rb1 O9 137.3(9) . 1_455 ?
O16 Rb1 O10 90.1(9) . 1_445 ?
O16 Rb1 O10 88.9(9) 1_455 1_445 ?
O16 Rb1 O11 96.0(9) 1_455 . ?
O16 Rb1 O11 51.5(9) 1_455 1_455 ?
O16 Rb1 O12 94.8(8) 1_455 1_545 ?
O16 Rb1 O12 47.2(8) . 1_545 ?
O16 Rb1 O12 51.1(9) 1_455 1_445 ?
O16 Rb1 O15 48.6(7) . . ?
O16 Rb1 O15 48.5(8) 1_455 . ?
O16 Rb1 O16 74.8(4) 1_455 . ?
O16 Rb1 O17 42.2(6) 1_455 1_445 ?
O16 Rb1 O17 44.8(6) . 1_445 ?
O17 Rb1 W6B 23.5(3) 1_445 1_545 ?
O17 Rb1 Rb1 90.1(3) 1_445 1_655 ?
O17 Rb1 Rb1 89.9(3) 1_445 1_455 ?
O17 Rb1 O4 129.4(8) 1_445 1_545 ?
Rb2B Rb2A Rb2A 179.9(8) 1_455 1_655 ?
Rb2B Rb2A Rb2A 0.1(8) . 1_655 ?
Rb2B Rb2A Rb2B 179.8(17) 1_455 . ?
Rb2B Rb2A O1 89.9(8) 1_455 1_455 ?
Rb2B Rb2A O1 89.9(8) . 1_455 ?
Rb2B Rb2A O2 54.4(10) . 2_665 ?
Rb2B Rb2A O2 125.7(11) 1_455 2_665 ?
Rb2B Rb2A O2 52.4(10) 1_455 2_565 ?
Rb2B Rb2A O2 125.7(11) . 1_465 ?
Rb2B Rb2A O2 54.4(10) 1_455 1_465 ?
Rb2B Rb2A O2 127.8(10) 1_455 1_565 ?
Rb2B Rb2A O2 52.4(10) . 1_565 ?
Rb2B Rb2A O2 127.8(10) . 2_565 ?
Rb2B Rb2A O3 119.2(10) 1_455 2_655 ?
Rb2B Rb2A O3 51.1(9) . . ?
Rb2B Rb2A O3 128.8(10) . 2 ?
Rb2B Rb2A O3 60.6(9) . 2_655 ?
Rb2B Rb2A O3 51.1(9) 1_455 2 ?
Rb2B Rb2A O3 60.6(9) 1_455 1_455 ?
Rb2B Rb2A O3 128.8(10) 1_455 . ?
Rb2B Rb2A O3 119.2(10) . 1_455 ?
Rb2B Rb2A O4 91.0(6) 1_455 . ?
Rb2B Rb2A O4 91.0(6) . 2 ?
Rb2B Rb2A O4 89.1(6) 1_455 2 ?
Rb2B Rb2A O4 89.1(6) . . ?
Rb2B Rb2A O7 52.0(6) . 2_655 ?
Rb2B Rb2A O7 125.5(6) . 2 ?
Rb2B Rb2A O7 54.5(6) . . ?
Rb2B Rb2A O7 128.0(6) 1_455 2_655 ?
Rb2B Rb2A O7 52.0(6) 1_455 1_455 ?
Rb2B Rb2A O7 128.0(6) . 1_455 ?
Rb2B Rb2A O7 54.5(6) 1_455 2 ?
Rb2B Rb2A O7 125.5(6) 1_455 . ?
Rb2B Rb2A O8 91.3(6) 1_455 2_655 ?
Rb2B Rb2A O8 91.3(6) . 1_455 ?
Rb2B Rb2A O8 88.6(6) 1_455 1_455 ?
Rb2B Rb2A O8 88.6(6) . 2_655 ?
O1 Rb2A Rb2A 90.000(1) 1_455 1_655 ?
O1 Rb2A O3 46.8(6) 1_455 2 ?
O1 Rb2A O3 46.8(6) 1_455 . ?
O1 Rb2A O4 123.7(8) 1_455 . ?
O1 Rb2A O4 123.7(8) 1_455 2 ?
O1 Rb2A O8 61.2(4) 1_455 2_655 ?
O1 Rb2A O8 61.2(4) 1_455 1_455 ?
O2 Rb2A Rb2A 54.4(7) 2_665 1_655 ?
O2 Rb2A Rb2A 125.6(7) 1_465 1_655 ?
O2 Rb2A Rb2A 127.7(7) 2_565 1_655 ?
O2 Rb2A Rb2A 52.3(7) 1_565 1_655 ?
O2 Rb2A O1 135.0(7) 2_665 1_455 ?
O2 Rb2A O1 133.5(7) 1_565 1_455 ?
O2 Rb2A O1 135.0(7) 1_465 1_455 ?
O2 Rb2A O1 133.5(7) 2_565 1_455 ?
O2 Rb2A O2 90.0(14) 2_665 1_465 ?
O2 Rb2A O2 73.3(8) 1_465 1_565 ?
O2 Rb2A O2 73.3(8) 2_665 2_565 ?
O2 Rb2A O2 46.6(13) 2_665 1_565 ?
O2 Rb2A O2 46.6(13) 1_465 2_565 ?
O2 Rb2A O2 93.0(14) 1_565 2_565 ?
O2 Rb2A O3 135.2(6) 2_565 . ?
O2 Rb2A O3 103.4(8) 2_565 2 ?
O2 Rb2A O3 88.2(8) 2_665 . ?
O2 Rb2A O3 135.2(6) 1_565 2 ?
O2 Rb2A O3 131.3(7) 2_665 1_455 ?
O2 Rb2A O3 115.1(9) 2_665 2_655 ?
O2 Rb2A O3 176.7(10) 1_465 . ?
O2 Rb2A O3 131.3(7) 1_465 2_655 ?
O2 Rb2A O3 103.4(8) 1_565 . ?
O2 Rb2A O3 115.1(9) 1_465 1_455 ?
O2 Rb2A O3 88.2(8) 1_465 2 ?
O2 Rb2A O3 176.7(10) 2_665 2 ?
O2 Rb2A O4 44.3(8) 1_465 . ?
O2 Rb2A O4 86.0(10) 1_465 2 ?
O2 Rb2A O4 44.2(9) 2_565 2 ?
O2 Rb2A O4 44.2(9) 1_565 . ?
O2 Rb2A O4 87.3(9) 1_565 2 ?
O2 Rb2A O4 86.0(10) 2_665 . ?
O2 Rb2A O4 44.3(8) 2_665 2 ?
O2 Rb2A O4 87.3(9) 2_565 . ?
O2 Rb2A O7 87.7(10) 2_565 1_455 ?
O2 Rb2A O7 134.8(12) 1_465 2_655 ?
O2 Rb2A O7 95.7(10) 1_565 1_455 ?
O2 Rb2A O7 87.7(10) 1_565 2_655 ?
O2 Rb2A O7 134.8(12) 2_665 1_455 ?
O2 Rb2A O7 95.7(10) 2_565 2_655 ?
O2 Rb2A O7 49.9(12) 2_665 2_655 ?
O2 Rb2A O7 49.9(11) 1_465 1_455 ?
O2 Rb2A O8 88.6(8) 2_665 2_655 ?
O2 Rb2A O8 88.6(8) 1_465 1_455 ?
O2 Rb2A O8 131.2(8) 2_565 1_455 ?
O2 Rb2A O8 134.8(8) 1_465 2_655 ?
O2 Rb2A O8 90.2(8) 1_565 1_455 ?
O2 Rb2A O8 131.2(8) 1_565 2_655 ?
O2 Rb2A O8 90.2(8) 2_565 2_655 ?
O2 Rb2A O8 134.8(8) 2_665 1_455 ?
O3 Rb2A Rb2A 128.9(6) 2 1_655 ?
O3 Rb2A Rb2A 60.7(6) 2_655 1_655 ?
O3 Rb2A Rb2A 51.1(6) . 1_655 ?
O3 Rb2A Rb2A 119.3(6) 1_455 1_655 ?
O3 Rb2A O1 40.0(6) 2_655 1_455 ?
O3 Rb2A O1 40.0(6) 1_455 1_455 ?
O3 Rb2A O2 171.6(10) 2_655 2_565 ?
O3 Rb2A O2 171.6(10) 1_455 1_565 ?
O3 Rb2A O2 93.8(7) 1_455 2_565 ?
O3 Rb2A O2 93.8(7) 2_655 1_565 ?
O3 Rb2A O3 47.4(11) 2_655 . ?
O3 Rb2A O3 68.2(7) 1_455 . ?
O3 Rb2A O3 80.0(12) 1_455 2_655 ?
O3 Rb2A O3 47.4(11) 1_455 2 ?
O3 Rb2A O3 68.2(7) 2_655 2 ?
O3 Rb2A O3 93.6(11) . 2 ?
O3 Rb2A O4 94.1(9) 1_455 2 ?
O3 Rb2A O4 141.2(9) 1_455 . ?
O3 Rb2A O4 141.2(9) 2_655 2 ?
O3 Rb2A O4 94.1(9) 2_655 . ?
O3 Rb2A O7 89.6(11) 1_455 1_455 ?
O3 Rb2A O7 86.6(10) 2_655 1_455 ?
O3 Rb2A O7 86.6(10) 1_455 2_655 ?
O3 Rb2A O7 89.6(11) 2_655 2_655 ?
O3 Rb2A O8 48.0(7) 2 1_455 ?
O3 Rb2A O8 89.1(8) 1_455 1_455 ?
O3 Rb2A O8 89.1(8) 2_655 2_655 ?
O3 Rb2A O8 90.6(7) . 1_455 ?
O3 Rb2A O8 43.7(8) 1_455 2_655 ?
O3 Rb2A O8 48.0(7) . 2_655 ?
O3 Rb2A O8 90.6(7) 2 2_655 ?
O3 Rb2A O8 43.7(8) 2_655 1_455 ?
O4 Rb2A Rb2A 89.0(4) . 1_655 ?
O4 Rb2A Rb2A 91.0(4) 2 1_655 ?
O4 Rb2A O3 94.7(9) . 2 ?
O4 Rb2A O3 94.7(9) 2 . ?
O4 Rb2A O3 132.7(7) 2 2 ?
O4 Rb2A O3 132.7(7) . . ?
O4 Rb2A O4 112.6(15) . 2 ?
O4 Rb2A O8 174.6(8) . 2_655 ?
O4 Rb2A O8 62.6(9) 2 2_655 ?
O4 Rb2A O8 62.6(9) . 1_455 ?
O4 Rb2A O8 174.6(8) 2 1_455 ?
O7 Rb2A Rb2A 54.5(6) . 1_655 ?
O7 Rb2A Rb2A 125.5(6) 2 1_655 ?
O7 Rb2A Rb2A 52.0(6) 2_655 1_655 ?
O7 Rb2A Rb2A 128.0(6) 1_455 1_655 ?
O7 Rb2A O1 87.5(10) 1_455 1_455 ?
O7 Rb2A O1 87.5(10) 2 1_455 ?
O7 Rb2A O1 87.5(10) 2_655 1_455 ?
O7 Rb2A O1 87.5(10) . 1_455 ?
O7 Rb2A O2 92.5(11) 2 2_665 ?
O7 Rb2A O2 134.7(12) . 2_565 ?
O7 Rb2A O2 50.1(12) . 1_565 ?
O7 Rb2A O2 91.1(11) 2 1_465 ?
O7 Rb2A O2 92.5(11) . 1_465 ?
O7 Rb2A O2 134.7(12) 2 1_565 ?
O7 Rb2A O2 91.1(11) . 2_665 ?
O7 Rb2A O2 50.1(12) 2 2_565 ?
O7 Rb2A O3 130.5(11) 1_455 . ?
O7 Rb2A O3 91.8(10) . 2 ?
O7 Rb2A O3 44.9(10) 2_655 . ?
O7 Rb2A O3 130.5(11) 2_655 2 ?
O7 Rb2A O3 126.1(12) 2 2_655 ?
O7 Rb2A O3 49.0(11) . 2_655 ?
O7 Rb2A O3 126.1(12) . 1_455 ?
O7 Rb2A O3 44.9(10) 1_455 2 ?
O7 Rb2A O3 49.0(11) 2 1_455 ?
O7 Rb2A O3 91.8(10) 2 . ?
O7 Rb2A O3 84.7(10) 2 2 ?
O7 Rb2A O3 84.7(10) . . ?
O7 Rb2A O4 48.6(10) 2 2 ?
O7 Rb2A O4 48.6(10) . . ?
O7 Rb2A O4 131.9(10) 2_655 . ?
O7 Rb2A O4 135.3(10) 2 . ?
O7 Rb2A O4 51.7(10) 1_455 . ?
O7 Rb2A O4 51.7(10) 2_655 2 ?
O7 Rb2A O4 131.9(10) 1_455 2 ?
O7 Rb2A O4 135.3(10) . 2 ?
O7 Rb2A O7 73.5(5) 2 2_655 ?
O7 Rb2A O7 106.3(5) 2 1_455 ?
O7 Rb2A O7 175(2) 2_655 1_455 ?
O7 Rb2A O7 106.3(5) . 2_655 ?
O7 Rb2A O7 175(2) 2 . ?
O7 Rb2A O7 73.5(5) . 1_455 ?
O7 Rb2A O8 43.6(9) 1_455 1_455 ?
O7 Rb2A O8 43.9(9) 2 2_655 ?
O7 Rb2A O8 133.1(9) 2_655 1_455 ?
O7 Rb2A O8 43.9(9) . 1_455 ?
O7 Rb2A O8 133.1(9) 1_455 2_655 ?
O7 Rb2A O8 132.6(10) . 2_655 ?
O7 Rb2A O8 43.6(9) 2_655 2_655 ?
O7 Rb2A O8 132.6(9) 2 1_455 ?
O8 Rb2A Rb2A 88.7(4) 2_655 1_655 ?
O8 Rb2A Rb2A 91.3(4) 1_455 1_655 ?
O8 Rb2A O8 122.4(9) 2_655 1_455 ?
W1 Rb2B W1 179.57(8) 2_665 . ?
W1 Rb2B W1 167.94(9) 1_565 . ?
W1 Rb2B W1 167.94(9) 2_665 2_655 ?
W1 Rb2B W1 11.64(13) 2_655 . ?
W1 Rb2B W1 179.57(8) 1_565 2_655 ?
W1 Rb2B W1 12.49(12) 1_565 2_665 ?
W1 Rb2B W2 62.0(3) 1_565 2_655 ?
W1 Rb2B W2 62.5(4) 1_565 . ?
W1 Rb2B W2 62.5(4) 2_665 2_655 ?
W1 Rb2B W2 62.0(3) 2_665 . ?
W1 Rb2B W3 122.0(3) 1_565 2_655 ?
W1 Rb2B W3 121.1(3) 1_565 . ?
W1 Rb2B W3 121.1(3) 2_665 2_655 ?
W1 Rb2B W3 122.0(3) 2_665 . ?
W1 Rb2B Rb2B 83.76(6) 1_565 1_655 ?
W1 Rb2B Rb2B 96.24(6) 1_565 1_455 ?
W1 Rb2B Rb2B 95.82(6) . 1_455 ?
W1 Rb2B Rb2B 96.24(6) 2_665 1_655 ?
W1 Rb2B Rb2B 83.76(6) 2_665 1_455 ?
W1 Rb2B Rb2B 95.82(6) 2_655 1_655 ?
W1 Rb2B Rb2B 84.18(6) . 1_655 ?
W1 Rb2B Rb2B 84.18(6) 2_655 1_455 ?
W1 Rb2B O4 116.2(7) . 2_655 ?
W1 Rb2B O4 116.2(7) 2_655 . ?
W1 Rb2B O4 57.6(8) 1_565 2_655 ?
W1 Rb2B O4 64.0(8) 2_665 2_655 ?
W1 Rb2B O4 122.2(8) . . ?
W1 Rb2B O4 64.0(8) 1_565 . ?
W1 Rb2B O4 57.6(7) 2_665 . ?
W1 Rb2B O4 122.2(8) 2_655 2_655 ?
W2 Rb2B W1 118.0(3) . . ?
W2 Rb2B W1 118.0(3) 2_655 2_655 ?
W2 Rb2B W1 117.5(3) 2_655 . ?
W2 Rb2B W1 117.5(3) . 2_655 ?
W2 Rb2B W2 124.2(7) 2_655 . ?
W2 Rb2B W3 60.01(5) 2_655 2_655 ?
W2 Rb2B W3 60.01(5) . . ?
W2 Rb2B W3 173.3(4) . 2_655 ?
W2 Rb2B W3 173.3(4) 2_655 . ?
W2 Rb2B Rb2B 86.57(8) 2_655 1_655 ?
W2 Rb2B Rb2B 86.57(8) . 1_455 ?
W2 Rb2B Rb2B 93.43(8) . 1_655 ?
W2 Rb2B Rb2B 93.43(8) 2_655 1_455 ?
W2 Rb2B O4 116.5(9) . 2_655 ?
W2 Rb2B O4 25.3(4) 2_655 2_655 ?
W2 Rb2B O4 116.5(9) 2_655 . ?
W2 Rb2B O4 25.3(4) . . ?
W3 Rb2B W1 58.8(3) 2_655 . ?
W3 Rb2B W1 58.0(3) 2_655 2_655 ?
W3 Rb2B W1 58.0(3) . . ?
W3 Rb2B W1 58.8(3) . 2_655 ?
W3 Rb2B W3 116.4(6) 2_655 . ?
W3 Rb2B Rb2B 92.09(4) 2_655 1_655 ?
W3 Rb2B Rb2B 87.91(4) . 1_655 ?
W3 Rb2B Rb2B 87.91(4) 2_655 1_455 ?
W3 Rb2B Rb2B 92.09(4) . 1_455 ?
W3 Rb2B O4 149.7(4) 2_655 . ?
W3 Rb2B O4 149.7(4) . 2_655 ?
W3 Rb2B O4 69.7(6) . . ?
W3 Rb2B O4 69.7(6) 2_655 2_655 ?
Rb2A Rb2B W1 84.3(8) 1_655 . ?
Rb2A Rb2B W1 95.9(9) . . ?
Rb2A Rb2B W1 96.1(9) . 1_565 ?
Rb2A Rb2B W1 83.7(8) 1_655 1_565 ?
Rb2A Rb2B W1 84.3(8) . 2_655 ?
Rb2A Rb2B W1 83.7(8) . 2_665 ?
Rb2A Rb2B W1 96.1(9) 1_655 2_665 ?
Rb2A Rb2B W1 95.9(9) 1_655 2_655 ?
Rb2A Rb2B W2 93.4(4) . 2_655 ?
Rb2A Rb2B W2 86.5(4) . . ?
Rb2A Rb2B W2 86.5(4) 1_655 2_655 ?
Rb2A Rb2B W2 93.4(4) 1_655 . ?
Rb2A Rb2B W3 92.1(4) 1_655 2_655 ?
Rb2A Rb2B W3 92.1(4) . . ?
Rb2A Rb2B W3 88.0(4) 1_655 . ?
Rb2A Rb2B W3 88.0(4) . 2_655 ?
Rb2A Rb2B Rb2A 179.8(17) 1_655 . ?
Rb2A Rb2B Rb2B 179.9(8) 1_655 1_455 ?
Rb2A Rb2B Rb2B 0.1(8) 1_655 1_655 ?
Rb2A Rb2B Rb2B 179.9(8) . 1_655 ?
Rb2A Rb2B Rb2B 0.1(8) . 1_455 ?
Rb2A Rb2B O2 91.5(12) . 1_565 ?
Rb2A Rb2B O2 88.3(12) 1_655 1_565 ?
Rb2A Rb2B O2 88.3(12) . 2_665 ?
Rb2A Rb2B O2 91.5(12) 1_655 2_665 ?
Rb2A Rb2B O3 97.1(11) 1_655 2_655 ?
Rb2A Rb2B O3 83.1(10) 1_655 . ?
Rb2A Rb2B O3 97.1(11) . . ?
Rb2A Rb2B O3 83.1(10) . 2_655 ?
Rb2A Rb2B O4 118.1(7) . 2_655 ?
Rb2A Rb2B O4 61.8(5) . . ?
Rb2A Rb2B O4 61.8(5) 1_655 2_655 ?
Rb2A Rb2B O4 118.1(7) 1_655 . ?
Rb2A Rb2B O7 88.1(8) 1_655 2_655 ?
Rb2A Rb2B O7 92.0(8) 1_655 . ?
Rb2A Rb2B O7 92.0(8) . 2_655 ?
Rb2A Rb2B O7 88.1(8) . . ?
Rb2B Rb2B Rb2B 180.0 1_655 1_455 ?
Rb2B Rb2B O4 61.9(4) 1_655 2_655 ?
Rb2B Rb2B O4 118.1(4) 1_655 . ?
Rb2B Rb2B O4 118.1(4) 1_455 2_655 ?
Rb2B Rb2B O4 61.9(4) 1_455 . ?
O2 Rb2B W1 149.4(9) 2_665 2_655 ?
O2 Rb2B W1 30.7(9) 1_565 2_665 ?
O2 Rb2B W1 29.6(9) 2_665 2_665 ?
O2 Rb2B W1 149.4(9) 1_565 . ?
O2 Rb2B W1 150.4(9) 2_665 . ?
O2 Rb2B W1 150.4(9) 1_565 2_655 ?
O2 Rb2B W1 30.7(9) 2_665 1_565 ?
O2 Rb2B W1 29.6(9) 1_565 1_565 ?
O2 Rb2B W2 91.5(10) 1_565 2_655 ?
O2 Rb2B W2 32.9(8) 2_665 2_655 ?
O2 Rb2B W2 91.5(10) 2_665 . ?
O2 Rb2B W2 32.9(8) 1_565 . ?
O2 Rb2B W3 151.4(10) 2_665 . ?
O2 Rb2B W3 151.4(10) 1_565 2_655 ?
O2 Rb2B W3 92.3(8) 1_565 . ?
O2 Rb2B W3 92.3(8) 2_665 2_655 ?
O2 Rb2B Rb2B 91.6(9) 2_665 1_655 ?
O2 Rb2B Rb2B 88.4(9) 2_665 1_455 ?
O2 Rb2B Rb2B 88.4(9) 1_565 1_655 ?
O2 Rb2B Rb2B 91.6(9) 1_565 1_455 ?
O2 Rb2B O2 59.1(17) 1_565 2_665 ?
O2 Rb2B O3 171.4(12) 1_565 . ?
O2 Rb2B O3 171.4(11) 2_665 2_655 ?
O2 Rb2B O3 121.9(8) 2_665 . ?
O2 Rb2B O3 121.9(8) 1_565 2_655 ?
O2 Rb2B O4 85.5(12) 2_665 . ?
O2 Rb2B O4 39.3(11) 1_565 . ?
O2 Rb2B O4 85.5(12) 1_565 2_655 ?
O2 Rb2B O4 39.3(11) 2_665 2_655 ?
O3 Rb2B W1 31.1(7) . 2_655 ?
O3 Rb2B W1 148.8(7) 2_655 2_665 ?
O3 Rb2B W1 31.1(7) 2_655 . ?
O3 Rb2B W1 28.6(7) . . ?
O3 Rb2B W1 28.6(7) 2_655 2_655 ?
O3 Rb2B W1 148.8(7) . 1_565 ?
O3 Rb2B W1 151.5(7) 2_655 1_565 ?
O3 Rb2B W1 151.5(7) . 2_665 ?
O3 Rb2B W2 89.0(7) . 2_655 ?
O3 Rb2B W2 146.5(9) . . ?
O3 Rb2B W2 146.5(9) 2_655 2_655 ?
O3 Rb2B W2 89.0(7) 2_655 . ?
O3 Rb2B W3 30.9(7) . 2_655 ?
O3 Rb2B W3 30.9(7) 2_655 . ?
O3 Rb2B W3 86.5(9) 2_655 2_655 ?
O3 Rb2B W3 86.5(9) . . ?
O3 Rb2B Rb2B 83.0(7) . 1_655 ?
O3 Rb2B Rb2B 97.0(7) 2_655 1_655 ?
O3 Rb2B Rb2B 83.0(7) 2_655 1_455 ?
O3 Rb2B Rb2B 97.0(7) . 1_455 ?
O3 Rb2B O3 58.6(14) . 2_655 ?
O3 Rb2B O4 146.3(11) . . ?
O3 Rb2B O4 91.3(10) 2_655 . ?
O3 Rb2B O4 146.3(11) 2_655 2_655 ?
O3 Rb2B O4 91.3(10) . 2_655 ?
O4 Rb2B O4 121.3(15) . 2_655 ?
O7 Rb2B W1 87.0(13) . . ?
O7 Rb2B W1 93.1(13) 2_655 2_665 ?
O7 Rb2B W1 93.0(13) 2_655 1_565 ?
O7 Rb2B W1 86.9(13) 2_655 . ?
O7 Rb2B W1 87.0(13) 2_655 2_655 ?
O7 Rb2B W1 93.1(13) . 1_565 ?
O7 Rb2B W1 93.0(13) . 2_665 ?
O7 Rb2B W1 86.9(13) . 2_655 ?
O7 Rb2B W2 155.1(15) . 2_655 ?
O7 Rb2B W2 31.0(12) . . ?
O7 Rb2B W2 31.0(12) 2_655 2_655 ?
O7 Rb2B W2 155.1(15) 2_655 . ?
O7 Rb2B W3 29.1(12) . . ?
O7 Rb2B W3 144.9(15) 2_655 . ?
O7 Rb2B W3 29.1(12) 2_655 2_655 ?
O7 Rb2B W3 144.9(15) . 2_655 ?
O7 Rb2B Rb2B 92.0(8) . 1_655 ?
O7 Rb2B Rb2B 88.0(8) . 1_455 ?
O7 Rb2B Rb2B 92.0(8) 2_655 1_455 ?
O7 Rb2B Rb2B 88.0(8) 2_655 1_655 ?
O7 Rb2B O2 122.5(17) 2_655 1_565 ?
O7 Rb2B O2 63.6(15) . 1_565 ?
O7 Rb2B O2 63.6(15) 2_655 2_665 ?
O7 Rb2B O2 122.5(17) . 2_665 ?
O7 Rb2B O3 115.5(16) 2_655 2_655 ?
O7 Rb2B O3 58.4(14) . 2_655 ?
O7 Rb2B O3 58.4(14) 2_655 . ?
O7 Rb2B O3 115.5(16) . . ?
O7 Rb2B O4 43.8(12) 2_655 2_655 ?
O7 Rb2B O4 140.7(13) 2_655 . ?
O7 Rb2B O4 140.7(13) . 2_655 ?
O7 Rb2B O4 43.8(12) . . ?
O7 Rb2B O7 174(3) 2_655 . ?
W5 Rb3 W5 141.5(2) 2_656 1_455 ?
W5 Rb3 Rb4A 109.27(11) 1_455 1_545 ?
W5 Rb3 Rb4A 109.27(11) 2_656 1_545 ?
Rb3 Rb3 W5 61.56(5) 1_455 1_455 ?
Rb3 Rb3 W5 118.44(5) 1_655 1_455 ?
Rb3 Rb3 W5 118.44(5) 1_455 2_656 ?
Rb3 Rb3 W5 61.56(5) 1_655 2_656 ?
Rb3 Rb3 Rb3 180.0 1_655 1_455 ?
Rb3 Rb3 Rb4A 90.000(1) 1_655 1_545 ?
Rb3 Rb3 Rb4A 90.000(6) 1_455 1_545 ?
Rb3 Rb3 Rb4B 60.21(18) 1_655 . ?
Rb3 Rb3 Rb4B 119.79(18) 1_455 . ?
Rb3 Rb3 Rb4B 60.21(18) 1_455 1_455 ?
Rb3 Rb3 Rb4B 119.79(18) 1_655 1_455 ?
Rb4A Rb3 W5 70.73(11) . 1_455 ?
Rb4A Rb3 W5 70.73(11) . 2_656 ?
Rb4A Rb3 Rb3 90.000(3) . 1_455 ?
Rb4A Rb3 Rb3 90.000(4) . 1_655 ?
Rb4A Rb3 Rb4A 180.0 . 1_545 ?
Rb4A Rb3 Rb4B 29.79(17) . 1_455 ?
Rb4A Rb3 Rb4B 29.79(18) . . ?
Rb4A Rb3 O15 68.8(5) . . ?
Rb4A Rb3 O15 68.8(5) . 2_556 ?
Rb4A Rb3 O17 122.4(3) . 1_445 ?
Rb4A Rb3 O17 122.4(3) . 2_646 ?
Rb4B Rb3 W5 58.47(10) . 2_656 ?
Rb4B Rb3 W5 58.47(10) 1_455 1_455 ?
Rb4B Rb3 W5 87.15(17) . 1_455 ?
Rb4B Rb3 W5 87.15(17) 1_455 2_656 ?
Rb4B Rb3 Rb4A 150.21(18) . 1_545 ?
Rb4B Rb3 Rb4A 150.21(18) 1_455 1_545 ?
Rb4B Rb3 Rb4B 59.6(4) . 1_455 ?
O13 Rb3 W5 90.6(5) . 2_656 ?
O13 Rb3 W5 136.5(8) 1_455 2_656 ?
O13 Rb3 W5 136.5(8) 2_656 1_455 ?
O13 Rb3 W5 14.3(9) 2_656 2_656 ?
O13 Rb3 W5 76.9(3) 2_556 2_656 ?
O13 Rb3 W5 76.9(3) . 1_455 ?
O13 Rb3 W5 14.3(9) 1_455 1_455 ?
O13 Rb3 W5 90.6(5) 2_556 1_455 ?
O13 Rb3 Rb3 138.2(3) 2_556 1_655 ?
O13 Rb3 Rb3 41.8(3) . 1_655 ?
O13 Rb3 Rb3 41.8(3) 2_556 1_455 ?
O13 Rb3 Rb3 131.4(8) 2_656 1_455 ?
O13 Rb3 Rb3 138.2(3) . 1_455 ?
O13 Rb3 Rb3 48.6(8) 1_455 1_455 ?
O13 Rb3 Rb3 131.4(8) 1_455 1_655 ?
O13 Rb3 Rb3 48.6(8) 2_656 1_655 ?
O13 Rb3 Rb4A 68.4(8) 2_656 . ?
O13 Rb3 Rb4A 111.6(8) 1_455 1_545 ?
O13 Rb3 Rb4A 109.1(7) 2_556 1_545 ?
O13 Rb3 Rb4A 70.9(7) . . ?
O13 Rb3 Rb4A 109.1(7) . 1_545 ?
O13 Rb3 Rb4A 70.9(7) 2_556 . ?
O13 Rb3 Rb4A 111.6(8) 2_656 1_545 ?
O13 Rb3 Rb4A 68.4(8) 1_455 . ?
O13 Rb3 Rb4B 49.6(8) 2_656 . ?
O13 Rb3 Rb4B 90.5(8) 2_656 1_455 ?
O13 Rb3 Rb4B 94.9(6) . 1_455 ?
O13 Rb3 Rb4B 90.5(8) 1_455 . ?
O13 Rb3 Rb4B 49.6(8) 1_455 1_455 ?
O13 Rb3 Rb4B 49.1(7) . . ?
O13 Rb3 Rb4B 49.1(7) 2_556 1_455 ?
O13 Rb3 Rb4B 94.9(6) 2_556 . ?
O13 Rb3 O13 89.6(9) 2_656 2_556 ?
O13 Rb3 O13 76.5(12) 2_656 . ?
O13 Rb3 O13 141.7(14) . 2_556 ?
O13 Rb3 O13 89.6(9) 1_455 . ?
O13 Rb3 O13 136.7(16) 2_656 1_455 ?
O13 Rb3 O13 76.5(12) 1_455 2_556 ?
O13 Rb3 O15 43.6(9) 1_455 . ?
O13 Rb3 O15 116.3(8) . 2_556 ?
O13 Rb3 O15 117.2(10) 1_455 2_556 ?
O13 Rb3 O15 47.1(5) . . ?
O13 Rb3 O15 43.6(9) 2_656 2_556 ?
O13 Rb3 O15 47.1(5) 2_556 2_556 ?
O13 Rb3 O15 116.3(8) 2_556 . ?
O13 Rb3 O15 117.2(10) 2_656 . ?
O13 Rb3 O17 71.3(7) . 1_445 ?
O13 Rb3 O17 69.6(9) 2_656 2_646 ?
O13 Rb3 O17 69.6(9) 1_455 1_445 ?
O13 Rb3 O17 71.3(7) 2_556 2_646 ?
O13 Rb3 O17 138.1(9) 1_455 2_646 ?
O13 Rb3 O17 132.2(4) 2_556 1_445 ?
O13 Rb3 O17 132.2(4) . 2_646 ?
O13 Rb3 O17 138.1(9) 2_656 1_445 ?
O13 Rb3 O18 91.1(8) 2_556 1_445 ?
O13 Rb3 O18 112.4(8) 2_556 2_646 ?
O13 Rb3 O18 99.0(10) 1_455 2_546 ?
O13 Rb3 O18 59.7(8) 2_656 2_646 ?
O13 Rb3 O18 59.7(8) 1_455 1_445 ?
O13 Rb3 O18 99.0(10) 2_656 1_545 ?
O13 Rb3 O18 57.8(7) 2_556 2_546 ?
O13 Rb3 O18 107.7(9) 1_455 1_545 ?
O13 Rb3 O18 112.4(8) . 1_445 ?
O13 Rb3 O18 57.8(7) . 1_545 ?
O13 Rb3 O18 107.7(9) 2_656 2_546 ?
O13 Rb3 O18 160.4(12) 2_556 1_545 ?
O13 Rb3 O18 160.4(12) . 2_546 ?
O13 Rb3 O18 162.9(13) 1_455 2_646 ?
O13 Rb3 O18 91.1(8) . 2_646 ?
O13 Rb3 O18 162.9(13) 2_656 1_445 ?
O15 Rb3 W5 128.8(5) . 2_656 ?
O15 Rb3 W5 30.0(4) . 1_455 ?
O15 Rb3 W5 128.8(5) 2_556 1_455 ?
O15 Rb3 W5 30.0(4) 2_556 2_656 ?
O15 Rb3 Rb3 88.4(4) . 1_655 ?
O15 Rb3 Rb3 91.6(4) . 1_455 ?
O15 Rb3 Rb3 88.4(4) 2_556 1_455 ?
O15 Rb3 Rb3 91.6(4) 2_556 1_655 ?
O15 Rb3 Rb4A 111.2(5) 2_556 1_545 ?
O15 Rb3 Rb4A 111.2(5) . 1_545 ?
O15 Rb3 Rb4B 70.8(5) . . ?
O15 Rb3 Rb4B 70.8(5) 2_556 1_455 ?
O15 Rb3 Rb4B 72.5(5) 2_556 . ?
O15 Rb3 Rb4B 72.5(5) . 1_455 ?
O15 Rb3 O15 137.5(10) . 2_556 ?
O17 Rb3 W5 59.5(3) 1_445 1_455 ?
O17 Rb3 W5 149.5(3) 1_445 2_656 ?
O17 Rb3 W5 149.5(3) 2_646 1_455 ?
O17 Rb3 W5 59.5(3) 2_646 2_656 ?
O17 Rb3 Rb3 89.6(3) 2_646 1_455 ?
O17 Rb3 Rb3 90.4(3) 1_445 1_455 ?
O17 Rb3 Rb3 90.4(3) 2_646 1_655 ?
O17 Rb3 Rb3 89.6(3) 1_445 1_655 ?
O17 Rb3 Rb4A 57.6(3) 1_445 1_545 ?
O17 Rb3 Rb4A 57.6(3) 2_646 1_545 ?
O17 Rb3 Rb4B 118.0(3) 2_646 . ?
O17 Rb3 Rb4B 117.5(3) 2_646 1_455 ?
O17 Rb3 Rb4B 118.0(3) 1_445 1_455 ?
O17 Rb3 Rb4B 117.5(3) 1_445 . ?
O17 Rb3 O15 168.8(7) 2_646 . ?
O17 Rb3 O15 53.7(5) 2_646 2_556 ?
O17 Rb3 O15 168.8(7) 1_445 2_556 ?
O17 Rb3 O15 53.7(5) 1_445 . ?
O17 Rb3 O17 115.2(6) 1_445 2_646 ?
O18 Rb3 W5 60.6(7) 2_646 2_656 ?
O18 Rb3 W5 153.6(7) 1_445 2_656 ?
O18 Rb3 W5 95.0(7) 1_545 1_455 ?
O18 Rb3 W5 60.6(7) 1_445 1_455 ?
O18 Rb3 W5 95.0(7) 2_546 2_656 ?
O18 Rb3 W5 109.0(7) 2_546 1_455 ?
O18 Rb3 W5 109.0(7) 1_545 2_656 ?
O18 Rb3 W5 153.6(7) 2_646 1_455 ?
O18 Rb3 Rb3 127.0(7) 2_546 1_655 ?
O18 Rb3 Rb3 128.5(7) 2_646 1_455 ?
O18 Rb3 Rb3 51.5(7) 1_445 1_455 ?
O18 Rb3 Rb3 53.0(7) 2_546 1_455 ?
O18 Rb3 Rb3 51.5(7) 2_646 1_655 ?
O18 Rb3 Rb3 127.0(7) 1_545 1_455 ?
O18 Rb3 Rb3 53.0(7) 1_545 1_655 ?
O18 Rb3 Rb3 128.5(7) 1_445 1_655 ?
O18 Rb3 Rb4A 51.3(7) 2_546 1_545 ?
O18 Rb3 Rb4A 128.7(7) 1_545 . ?
O18 Rb3 Rb4A 128.7(7) 2_546 . ?
O18 Rb3 Rb4A 51.3(7) 1_545 1_545 ?
O18 Rb3 Rb4A 127.8(7) 1_445 . ?
O18 Rb3 Rb4A 52.2(7) 1_445 1_545 ?
O18 Rb3 Rb4A 52.2(7) 2_646 1_545 ?
O18 Rb3 Rb4A 127.8(7) 2_646 . ?
O18 Rb3 Rb4B 147.3(7) 1_545 1_455 ?
O18 Rb3 Rb4B 147.3(7) 2_546 . ?
O18 Rb3 Rb4B 104.1(7) 2_546 1_455 ?
O18 Rb3 Rb4B 147.2(7) 2_646 1_455 ?
O18 Rb3 Rb4B 147.2(7) 1_445 . ?
O18 Rb3 Rb4B 102.8(7) 2_646 . ?
O18 Rb3 Rb4B 104.1(7) 1_545 . ?
O18 Rb3 Rb4B 102.8(7) 1_445 1_455 ?
O18 Rb3 O15 75.3(9) 2_546 2_556 ?
O18 Rb3 O15 77.6(8) 2_646 2_556 ?
O18 Rb3 O15 131.2(8) 2_646 . ?
O18 Rb3 O15 131.2(8) 1_445 2_556 ?
O18 Rb3 O15 77.6(8) 1_445 . ?
O18 Rb3 O15 134.9(8) 2_546 . ?
O18 Rb3 O15 134.9(8) 1_545 2_556 ?
O18 Rb3 O15 75.3(9) 1_545 . ?
O18 Rb3 O17 40.6(8) 2_546 2_646 ?
O18 Rb3 O17 42.7(7) 1_445 1_445 ?
O18 Rb3 O17 95.1(8) 1_545 2_646 ?
O18 Rb3 O17 95.1(8) 2_546 1_445 ?
O18 Rb3 O17 40.6(8) 1_545 1_445 ?
O18 Rb3 O17 94.5(8) 2_646 1_445 ?
O18 Rb3 O17 94.5(8) 1_445 2_646 ?
O18 Rb3 O17 42.7(8) 2_646 2_646 ?
O18 Rb3 O18 75.5(8) 1_545 1_445 ?
O18 Rb3 O18 102.6(15) 2_546 1_545 ?
O18 Rb3 O18 59.0(13) 2_546 1_445 ?
O18 Rb3 O18 75.5(8) 2_546 2_646 ?
O18 Rb3 O18 104.4(14) 1_445 2_646 ?
O18 Rb3 O18 59.0(13) 1_545 2_646 ?
Rb3 Rb4A W6A 116.4(4) . 2_656 ?
Rb3 Rb4A Rb4A 90.000(6) . 1_455 ?
Rb3 Rb4A Rb4A 90.000(1) . 1_655 ?
Rb3 Rb4A O13 48.6(7) . 2_556 ?
Rb3 Rb4A O13 48.6(6) . . ?
Rb3 Rb4A O13 44.8(4) . 2_656 ?
Rb3 Rb4A O13 44.8(4) . 1_455 ?
Rb3 Rb4A O14 86.9(8) . 1_455 ?
Rb3 Rb4A O14 86.9(8) . 2_556 ?
Rb3 Rb4A O14 86.9(8) . 2_656 ?
Rb3 Rb4A O14 86.9(8) . . ?
Rb3 Rb4A O17 122.4(4) . 2_656 ?
Rb3 Rb4A O17 122.4(4) . 1_455 ?
Rb4A Rb4A W6A 66.95(12) 1_655 2_656 ?
Rb4A Rb4A W6A 113.05(12) 1_455 2_656 ?
Rb4A Rb4A Rb4A 180.0 1_655 1_455 ?
Rb4B Rb4A W6A 112.9(6) 1_455 2_656 ?
Rb4B Rb4A W6A 66.8(5) . 2_656 ?
Rb4B Rb4A Rb3 90.4(10) 1_455 . ?
Rb4B Rb4A Rb3 90.4(10) . . ?
Rb4B Rb4A Rb4A 179.6(10) 1_455 1_655 ?
Rb4B Rb4A Rb4A 0.4(10) . 1_655 ?
Rb4B Rb4A Rb4A 0.4(10) 1_455 1_455 ?
Rb4B Rb4A Rb4A 179.6(10) . 1_455 ?
Rb4B Rb4A Rb4B 179(2) . 1_455 ?
Rb4B Rb4A O13 126.6(11) 1_455 . ?
Rb4B Rb4A O13 60.2(9) . 2_656 ?
Rb4B Rb4A O13 54.0(8) . . ?
Rb4B Rb4A O13 60.2(9) 1_455 1_455 ?
Rb4B Rb4A O13 126.6(11) . 2_556 ?
Rb4B Rb4A O13 54.0(8) 1_455 2_556 ?
Rb4B Rb4A O13 120.4(11) . 1_455 ?
Rb4B Rb4A O13 120.4(11) 1_455 2_656 ?
Rb4B Rb4A O14 123.0(5) . 2_556 ?
Rb4B Rb4A O14 58.8(5) 1_455 1_455 ?
Rb4B Rb4A O14 123.0(5) 1_455 . ?
Rb4B Rb4A O14 121.3(5) 1_455 2_656 ?
Rb4B Rb4A O14 58.8(5) . 2_656 ?
Rb4B Rb4A O14 57.0(5) . . ?
Rb4B Rb4A O14 121.3(5) . 1_455 ?
Rb4B Rb4A O14 57.0(5) 1_455 2_556 ?
Rb4B Rb4A O17 89.4(6) . 1_455 ?
Rb4B Rb4A O17 90.2(6) . 2_656 ?
Rb4B Rb4A O17 90.2(6) 1_455 1_455 ?
Rb4B Rb4A O17 89.4(6) 1_455 2_656 ?
Rb4B Rb4A O18 53.6(10) 1_455 2_556 ?
Rb4B Rb4A O18 52.1(10) . 2_656 ?
Rb4B Rb4A O18 127.3(12) . 1_455 ?
Rb4B Rb4A O18 125.8(12) 1_455 . ?
Rb4B Rb4A O18 53.6(10) . . ?
Rb4B Rb4A O18 127.3(12) 1_455 2_656 ?
Rb4B Rb4A O18 125.8(13) . 2_556 ?
Rb4B Rb4A O18 52.1(10) 1_455 1_455 ?
O13 Rb4A W6A 115.7(4) . 2_656 ?
O13 Rb4A W6A 155.6(7) 1_455 2_656 ?
O13 Rb4A W6A 73.8(4) 2_656 2_656 ?
O13 Rb4A W6A 98.9(3) 2_556 2_656 ?
O13 Rb4A Rb4A 59.9(6) 2_656 1_655 ?
O13 Rb4A Rb4A 59.9(6) 1_455 1_455 ?
O13 Rb4A Rb4A 53.7(5) 2_556 1_455 ?
O13 Rb4A Rb4A 120.1(6) 1_455 1_655 ?
O13 Rb4A Rb4A 126.3(5) . 1_455 ?
O13 Rb4A Rb4A 53.7(5) . 1_655 ?
O13 Rb4A Rb4A 120.1(6) 2_656 1_455 ?
O13 Rb4A Rb4A 126.3(5) 2_556 1_655 ?
O13 Rb4A O13 66.4(8) 1_455 . ?
O13 Rb4A O13 57.5(10) 2_656 . ?
O13 Rb4A O13 97.2(13) . 2_556 ?
O13 Rb4A O13 89.6(9) 2_656 1_455 ?
O13 Rb4A O13 66.4(8) 2_656 2_556 ?
O13 Rb4A O13 57.5(10) 1_455 2_556 ?
O13 Rb4A O14 130.1(10) 1_455 2_656 ?
O13 Rb4A O14 132.3(10) . 2_556 ?
O13 Rb4A O14 43.8(8) 1_455 1_455 ?
O13 Rb4A O14 79.7(9) 1_455 . ?
O13 Rb4A O14 130.1(10) 2_656 1_455 ?
O13 Rb4A O14 96.0(9) 2_656 . ?
O13 Rb4A O14 43.8(8) 2_656 2_656 ?
O13 Rb4A O14 42.0(8) 2_556 2_556 ?
O13 Rb4A O14 96.0(9) 1_455 2_556 ?
O13 Rb4A O14 42.0(8) . . ?
O13 Rb4A O14 132.3(10) 2_556 . ?
O13 Rb4A O14 79.7(9) 2_656 2_556 ?
O13 Rb4A O17 142.6(7) 2_656 1_455 ?
O13 Rb4A O17 142.6(7) 1_455 2_656 ?
O13 Rb4A O17 88.0(5) 2_656 2_656 ?
O13 Rb4A O17 88.0(5) 1_455 1_455 ?
O13 Rb4A O17 138.4(4) . 2_656 ?
O13 Rb4A O17 87.7(5) . 1_455 ?
O13 Rb4A O17 138.4(4) 2_556 1_455 ?
O13 Rb4A O17 87.7(5) 2_556 2_656 ?
O14 Rb4A W6A 30.0(7) 2_656 2_656 ?
O14 Rb4A W6A 64.0(6) 2_556 2_656 ?
O14 Rb4A W6A 156.1(10) 1_455 2_656 ?
O14 Rb4A W6A 119.0(6) . 2_656 ?
O14 Rb4A Rb4A 58.7(5) 2_656 1_655 ?
O14 Rb4A Rb4A 57.0(5) 2_556 1_455 ?
O14 Rb4A Rb4A 123.0(5) 2_556 1_655 ?
O14 Rb4A Rb4A 121.3(5) 1_455 1_655 ?
O14 Rb4A Rb4A 57.0(5) . 1_655 ?
O14 Rb4A Rb4A 58.7(5) 1_455 1_455 ?
O14 Rb4A Rb4A 123.0(5) . 1_455 ?
O14 Rb4A Rb4A 121.3(5) 2_656 1_455 ?
O14 Rb4A O13 92.9(7) 2_656 . ?
O14 Rb4A O13 83.0(7) 1_455 . ?
O14 Rb4A O13 92.9(7) 1_455 2_556 ?
O14 Rb4A O13 83.0(7) 2_656 2_556 ?
O14 Rb4A O14 173.8(16) 1_455 2_656 ?
O14 Rb4A O14 173.9(15) . 2_556 ?
O14 Rb4A O14 64.3(4) 2_656 2_556 ?
O14 Rb4A O14 115.4(4) 2_656 . ?
O14 Rb4A O14 115.4(4) 1_455 2_556 ?
O14 Rb4A O14 64.3(4) 1_455 . ?
O14 Rb4A O17 47.0(7) 2_556 2_656 ?
O14 Rb4A O17 137.7(8) 2_556 1_455 ?
O14 Rb4A O17 47.0(7) . 1_455 ?
O14 Rb4A O17 138.2(8) 2_656 1_455 ?
O14 Rb4A O17 46.6(7) 2_656 2_656 ?
O14 Rb4A O17 137.7(8) . 2_656 ?
O14 Rb4A O17 46.6(7) 1_455 1_455 ?
O14 Rb4A O17 138.2(8) 1_455 2_656 ?
O17 Rb4A W6A 116.1(6) 1_455 2_656 ?
O17 Rb4A W6A 23.7(3) 2_656 2_656 ?
O17 Rb4A Rb4A 90.4(3) 2_656 1_655 ?
O17 Rb4A Rb4A 89.6(3) 1_455 1_655 ?
O17 Rb4A Rb4A 89.6(3) 2_656 1_455 ?
O17 Rb4A Rb4A 90.4(3) 1_455 1_455 ?
O17 Rb4A O17 115.3(8) 2_656 1_455 ?
O18 Rb4A W6A 63.4(8) 2_556 2_656 ?
O18 Rb4A W6A 82.8(8) . 2_656 ?
O18 Rb4A W6A 25.2(7) 2_656 2_656 ?
O18 Rb4A W6A 110.0(9) 1_455 2_656 ?
O18 Rb4A Rb3 130.1(8) 2_556 . ?
O18 Rb4A Rb3 129.2(7) 2_656 . ?
O18 Rb4A Rb3 129.2(8) 1_455 . ?
O18 Rb4A Rb3 130.1(8) . . ?
O18 Rb4A Rb4A 53.9(8) 2_556 1_455 ?
O18 Rb4A Rb4A 126.1(8) . 1_455 ?
O18 Rb4A Rb4A 53.9(8) . 1_655 ?
O18 Rb4A Rb4A 52.4(8) 2_656 1_655 ?
O18 Rb4A Rb4A 52.4(8) 1_455 1_455 ?
O18 Rb4A Rb4A 126.1(8) 2_556 1_655 ?
O18 Rb4A Rb4A 127.6(8) 2_656 1_455 ?
O18 Rb4A Rb4A 127.6(8) 1_455 1_655 ?
O18 Rb4A O13 113.8(9) . 2_656 ?
O18 Rb4A O13 106.1(8) 2_656 . ?
O18 Rb4A O13 84.6(6) 1_455 1_455 ?
O18 Rb4A O13 178.3(10) . 2_556 ?
O18 Rb4A O13 113.8(9) 2_556 1_455 ?
O18 Rb4A O13 81.5(7) 2_556 2_556 ?
O18 Rb4A O13 178.3(10) 2_556 . ?
O18 Rb4A O13 124.0(6) 2_656 2_556 ?
O18 Rb4A O13 120.8(7) . 1_455 ?
O18 Rb4A O13 106.1(8) 1_455 2_556 ?
O18 Rb4A O13 172.3(11) 2_656 1_455 ?
O18 Rb4A O13 120.8(7) 2_556 2_656 ?
O18 Rb4A O13 81.5(7) . . ?
O18 Rb4A O13 84.6(6) 2_656 2_656 ?
O18 Rb4A O13 172.3(11) 1_455 2_656 ?
O18 Rb4A O13 124.0(6) 1_455 . ?
O18 Rb4A O14 46.1(9) . . ?
O18 Rb4A O14 98.3(9) . 2_656 ?
O18 Rb4A O14 46.1(9) 2_556 2_556 ?
O18 Rb4A O14 139.7(11) 2_556 . ?
O18 Rb4A O14 46.4(9) 1_455 1_455 ?
O18 Rb4A O14 95.8(9) 2_656 . ?
O18 Rb4A O14 95.8(9) 1_455 2_556 ?
O18 Rb4A O14 88.1(9) 1_455 . ?
O18 Rb4A O14 85.7(9) 2_556 2_656 ?
O18 Rb4A O14 139.3(11) 1_455 2_656 ?
O18 Rb4A O14 139.7(11) . 2_556 ?
O18 Rb4A O14 85.7(9) . 1_455 ?
O18 Rb4A O14 88.1(9) 2_656 2_556 ?
O18 Rb4A O14 98.3(9) 2_556 1_455 ?
O18 Rb4A O14 139.3(11) 2_656 1_455 ?
O18 Rb4A O14 46.4(9) 2_656 2_656 ?
O18 Rb4A O17 94.0(9) 2_556 1_455 ?
O18 Rb4A O17 94.0(9) . 2_656 ?
O18 Rb4A O17 93.5(8) 1_455 2_656 ?
O18 Rb4A O17 93.5(8) 2_656 1_455 ?
O18 Rb4A O17 40.5(8) 2_556 2_656 ?
O18 Rb4A O17 42.5(8) 2_656 2_656 ?
O18 Rb4A O17 40.5(8) . 1_455 ?
O18 Rb4A O17 42.5(8) 1_455 1_455 ?
O18 Rb4A O18 99.7(15) . 2_556 ?
O18 Rb4A O18 73.7(9) 2_556 2_656 ?
O18 Rb4A O18 101.6(15) 2_656 1_455 ?
O18 Rb4A O18 57.7(13) . 2_656 ?
O18 Rb4A O18 73.7(9) . 1_455 ?
O18 Rb4A O18 57.7(12) 2_556 1_455 ?
W5 Rb4B W5 115.3(6) . 2_656 ?
W5 Rb4B Rb3 119.0(2) . 1_565 ?
W5 Rb4B Rb3 62.6(3) 2_656 1_655 ?
W5 Rb4B Rb3 119.0(2) 2_656 1_665 ?
W5 Rb4B Rb3 62.6(3) . . ?
W5 Rb4B Rb3 118.6(2) . 1_665 ?
W5 Rb4B Rb3 62.1(3) 2_656 . ?
W5 Rb4B Rb3 62.1(3) . 1_655 ?
W5 Rb4B Rb3 118.6(2) 2_656 1_565 ?
W5 Rb4B Rb4B 90.48(5) . 1_455 ?
W5 Rb4B Rb4B 89.52(5) . 1_655 ?
W5 Rb4B Rb4B 89.52(5) 2_656 1_455 ?
W5 Rb4B Rb4B 90.48(5) 2_656 1_655 ?
W6A Rb4B W5 173.6(4) 2_656 . ?
W6A Rb4B W5 173.6(4) . 2_656 ?
W6A Rb4B W5 61.17(11) 2_656 2_656 ?
W6A Rb4B W5 61.17(11) . . ?
W6A Rb4B W6A 122.9(6) 2_656 . ?
W6A Rb4B W6B 123.4(6) . 2_656 ?
W6A Rb4B W6B 11.34(11) . . ?
W6A Rb4B W6B 11.34(11) 2_656 2_656 ?
W6A Rb4B W6B 123.4(6) 2_656 . ?
W6A Rb4B Rb3 117.7(2) . . ?
W6A Rb4B Rb3 111.4(2) 2_656 . ?
W6A Rb4B Rb3 61.7(3) . 1_665 ?
W6A Rb4B Rb3 61.7(3) 2_656 1_565 ?
W6A Rb4B Rb3 67.2(3) 2_656 1_665 ?
W6A Rb4B Rb3 67.2(3) . 1_565 ?
W6A Rb4B Rb3 117.7(2) 2_656 1_655 ?
W6A Rb4B Rb3 111.4(2) . 1_655 ?
W6A Rb4B Rb4B 95.73(12) 2_656 1_655 ?
W6A Rb4B Rb4B 84.26(12) 2_656 1_455 ?
W6A Rb4B Rb4B 84.27(12) . 1_655 ?
W6A Rb4B Rb4B 95.73(12) . 1_455 ?
W6B Rb4B W5 59.43(8) . . ?
W6B Rb4B W5 59.42(8) 2_656 2_656 ?
W6B Rb4B W5 171.9(4) 2_656 . ?
W6B Rb4B W5 171.9(4) . 2_656 ?
W6B Rb4B W6B 126.5(6) . 2_656 ?
W6B Rb4B Rb3 63.5(3) 2_656 1_665 ?
W6B Rb4B Rb3 68.7(3) 2_656 1_565 ?
W6B Rb4B Rb3 116.0(2) 2_656 . ?
W6B Rb4B Rb3 63.5(3) . 1_565 ?
W6B Rb4B Rb3 110.1(2) 2_656 1_655 ?
W6B Rb4B Rb3 116.0(2) . 1_655 ?
W6B Rb4B Rb3 110.1(2) . . ?
W6B Rb4B Rb3 68.7(3) . 1_665 ?
W6B Rb4B Rb4B 84.54(10) 2_656 1_655 ?
W6B Rb4B Rb4B 95.46(10) . 1_655 ?
W6B Rb4B Rb4B 84.54(10) . 1_455 ?
W6B Rb4B Rb4B 95.46(10) 2_656 1_455 ?
Rb3 Rb4B Rb3 176.0(3) 1_655 1_565 ?
Rb3 Rb4B Rb3 124.41(4) . 1_565 ?
Rb3 Rb4B Rb3 51.6(3) 1_665 1_565 ?
Rb3 Rb4B Rb3 176.0(3) . 1_665 ?
Rb3 Rb4B Rb3 124.41(4) 1_655 1_665 ?
Rb3 Rb4B Rb3 59.6(3) . 1_655 ?
Rb4A Rb4B W5 90.3(5) . . ?
Rb4A Rb4B W5 89.3(5) . 2_656 ?
Rb4A Rb4B W5 90.3(5) 1_655 2_656 ?
Rb4A Rb4B W5 89.3(5) 1_655 . ?
Rb4A Rb4B W6A 84.4(5) . 2_656 ?
Rb4A Rb4B W6A 84.4(5) 1_655 . ?
Rb4A Rb4B W6A 95.9(5) . . ?
Rb4A Rb4B W6A 95.9(5) 1_655 2_656 ?
Rb4A Rb4B W6B 95.6(5) . 2_656 ?
Rb4A Rb4B W6B 84.7(5) . . ?
Rb4A Rb4B W6B 84.7(5) 1_655 2_656 ?
Rb4A Rb4B W6B 95.6(5) 1_655 . ?
Rb4A Rb4B Rb3 59.8(9) 1_655 1_655 ?
Rb4A Rb4B Rb3 59.8(9) . . ?
Rb4A Rb4B Rb3 116.2(11) 1_655 1_565 ?
Rb4A Rb4B Rb3 119.4(11) . 1_655 ?
Rb4A Rb4B Rb3 64.6(9) . 1_565 ?
Rb4A Rb4B Rb3 119.4(11) 1_655 . ?
Rb4A Rb4B Rb3 64.6(9) 1_655 1_665 ?
Rb4A Rb4B Rb3 116.2(11) . 1_665 ?
Rb4A Rb4B Rb4A 179(2) . 1_655 ?
Rb4A Rb4B Rb4B 179.6(10) 1_655 1_455 ?
Rb4A Rb4B Rb4B 0.4(10) . 1_455 ?
Rb4A Rb4B Rb4B 179.6(10) . 1_655 ?
Rb4A Rb4B Rb4B 0.4(10) 1_655 1_655 ?
Rb4A Rb4B O13 85.3(10) . 2_656 ?
Rb4A Rb4B O13 85.3(10) 1_655 . ?
Rb4A Rb4B O13 94.1(10) 1_655 2_656 ?
Rb4A Rb4B O13 94.1(10) . . ?
Rb4A Rb4B O14 91.2(6) . . ?
Rb4A Rb4B O14 91.2(6) 1_655 2_656 ?
Rb4A Rb4B O14 88.8(6) . 2_656 ?
Rb4A Rb4B O14 88.8(6) 1_655 . ?
Rb4A Rb4B O18 91.5(12) . 2_656 ?
Rb4A Rb4B O18 91.5(13) 1_655 . ?
Rb4A Rb4B O18 89.1(12) . . ?
Rb4A Rb4B O18 89.1(12) 1_655 2_656 ?
Rb4B Rb4B Rb3 119.79(17) 1_655 . ?
Rb4B Rb4B Rb3 60.21(18) 1_655 1_655 ?
Rb4B Rb4B Rb3 60.21(18) 1_455 . ?
Rb4B Rb4B Rb3 115.80(13) 1_655 1_565 ?
Rb4B Rb4B Rb3 64.20(14) 1_455 1_565 ?
Rb4B Rb4B Rb3 115.80(13) 1_455 1_665 ?
Rb4B Rb4B Rb3 119.79(17) 1_455 1_655 ?
Rb4B Rb4B Rb3 64.20(14) 1_655 1_665 ?
Rb4B Rb4B Rb4B 180.0 1_655 1_455 ?
O13 Rb4B W5 92.5(7) 2_656 . ?
O13 Rb4B W5 92.5(7) . 2_656 ?
O13 Rb4B W5 23.2(4) 2_656 2_656 ?
O13 Rb4B W5 23.2(4) . . ?
O13 Rb4B W6A 83.6(6) 2_656 2_656 ?
O13 Rb4B W6A 83.6(6) . . ?
O13 Rb4B W6A 153.6(8) 2_656 . ?
O13 Rb4B W6A 153.6(8) . 2_656 ?
O13 Rb4B W6B 82.6(5) . . ?
O13 Rb4B W6B 82.6(5) 2_656 2_656 ?
O13 Rb4B W6B 150.0(6) 2_656 . ?
O13 Rb4B W6B 150.0(6) . 2_656 ?
O13 Rb4B Rb3 41.5(4) . 1_655 ?
O13 Rb4B Rb3 134.7(7) . 1_665 ?
O13 Rb4B Rb3 47.7(8) . . ?
O13 Rb4B Rb3 134.7(7) 2_656 1_565 ?
O13 Rb4B Rb3 41.5(4) 2_656 . ?
O13 Rb4B Rb3 140.4(3) 2_656 1_665 ?
O13 Rb4B Rb3 47.7(8) 2_656 1_655 ?
O13 Rb4B Rb3 140.4(3) . 1_565 ?
O13 Rb4B Rb4B 94.4(6) . 1_455 ?
O13 Rb4B Rb4B 94.4(6) 2_656 1_655 ?
O13 Rb4B Rb4B 85.6(6) . 1_655 ?
O13 Rb4B Rb4B 85.6(6) 2_656 1_455 ?
O13 Rb4B O13 70.0(12) . 2_656 ?
O13 Rb4B O14 51.4(9) 2_656 2_656 ?
O13 Rb4B O14 120.9(11) . 2_656 ?
O13 Rb4B O14 120.9(11) 2_656 . ?
O13 Rb4B O14 51.4(9) . . ?
O14 Rb4B W5 143.8(10) . 2_656 ?
O14 Rb4B W5 28.5(8) . . ?
O14 Rb4B W5 28.5(8) 2_656 2_656 ?
O14 Rb4B W5 143.8(10) 2_656 . ?
O14 Rb4B W6A 32.8(8) 2_656 2_656 ?
O14 Rb4B W6A 32.8(8) . . ?
O14 Rb4B W6A 154.8(10) . 2_656 ?
O14 Rb4B W6A 154.8(10) 2_656 . ?
O14 Rb4B W6B 156.1(10) . 2_656 ?
O14 Rb4B W6B 31.4(8) . . ?
O14 Rb4B W6B 156.1(10) 2_656 . ?
O14 Rb4B W6B 31.4(8) 2_656 2_656 ?
O14 Rb4B Rb3 87.2(8) 2_656 1_655 ?
O14 Rb4B Rb3 86.0(8) 2_656 . ?
O14 Rb4B Rb3 93.0(8) . 1_665 ?
O14 Rb4B Rb3 86.0(8) . 1_655 ?
O14 Rb4B Rb3 94.0(8) 2_656 1_665 ?
O14 Rb4B Rb3 87.2(8) . . ?
O14 Rb4B Rb3 94.0(8) . 1_565 ?
O14 Rb4B Rb3 93.0(8) 2_656 1_565 ?
O14 Rb4B Rb4B 91.2(6) . 1_455 ?
O14 Rb4B Rb4B 88.8(6) . 1_655 ?
O14 Rb4B Rb4B 88.8(6) 2_656 1_455 ?
O14 Rb4B Rb4B 91.2(6) 2_656 1_655 ?
O14 Rb4B O14 172.2(18) . 2_656 ?
O18 Rb4B W5 159.5(10) . 2_656 ?
O18 Rb4B W5 85.1(8) . . ?
O18 Rb4B W5 159.5(10) 2_656 . ?
O18 Rb4B W5 85.1(8) 2_656 2_656 ?
O18 Rb4B W6A 25.0(8) . . ?
O18 Rb4B W6A 98.3(10) 2_656 . ?
O18 Rb4B W6A 98.3(10) . 2_656 ?
O18 Rb4B W6A 25.0(8) 2_656 2_656 ?
O18 Rb4B W6B 100.4(10) . 2_656 ?
O18 Rb4B W6B 100.4(10) 2_656 . ?
O18 Rb4B W6B 26.2(8) . . ?
O18 Rb4B W6B 26.2(8) 2_656 2_656 ?
O18 Rb4B Rb3 44.9(9) 2_656 1_565 ?
O18 Rb4B Rb3 44.9(9) . 1_665 ?
O18 Rb4B Rb3 132.9(9) 2_656 1_655 ?
O18 Rb4B Rb3 132.9(9) . . ?
O18 Rb4B Rb3 134.5(9) 2_656 . ?
O18 Rb4B Rb3 134.5(9) . 1_655 ?
O18 Rb4B Rb3 43.5(9) . 1_565 ?
O18 Rb4B Rb3 43.5(9) 2_656 1_665 ?
O18 Rb4B Rb4B 91.2(9) . 1_655 ?
O18 Rb4B Rb4B 91.2(9) 2_656 1_455 ?
O18 Rb4B Rb4B 88.8(9) 2_656 1_655 ?
O18 Rb4B Rb4B 88.8(9) . 1_455 ?
O18 Rb4B O13 173.9(10) 2_656 . ?
O18 Rb4B O13 108.0(8) . . ?
O18 Rb4B O13 108.0(8) 2_656 2_656 ?
O18 Rb4B O13 173.9(10) . 2_656 ?
O18 Rb4B O14 56.7(11) 2_656 2_656 ?
O18 Rb4B O14 131.0(13) . 2_656 ?
O18 Rb4B O14 56.7(11) . . ?
O18 Rb4B O14 131.0(13) 2_656 . ?
O18 Rb4B O18 74.5(17) . 2_656 ?
W1 O1 W1 144(3) . 2_755 ?
W1 O1 W1 156(2) 2_655 1_655 ?
W1 O1 W1 150(2) 2_755 2_655 ?
W1 O1 W1 150(2) . 1_655 ?
W1 O1 W1 5.9(4) . 2_655 ?
W1 O1 W1 5.9(4) 2_755 1_655 ?
W1 O1 Rb2A 108.0(15) 2_755 1_655 ?
W1 O1 Rb2A 72.0(15) 2_755 1_645 ?
W1 O1 Rb2A 108.0(15) . 1_655 ?
W1 O1 Rb2A 102.2(10) 2_655 1_655 ?
W1 O1 Rb2A 77.8(10) 2_655 1_645 ?
W1 O1 Rb2A 102.2(10) 1_655 1_655 ?
W1 O1 Rb2A 72.0(15) . 1_645 ?
W1 O1 Rb2A 77.8(10) 1_655 1_645 ?
W1 O1 Rb2B 77.8(11) 2_755 1_655 ?
W1 O1 Rb2B 138.3(18) 2_755 . ?
W1 O1 Rb2B 132.4(14) 1_655 . ?
W1 O1 Rb2B 132.4(14) 2_655 1_655 ?
W1 O1 Rb2B 72.0(7) 2_655 . ?
W1 O1 Rb2B 72.0(7) 1_655 1_655 ?
W1 O1 Rb2B 138.3(18) . 1_655 ?
W1 O1 Rb2B 77.8(11) . . ?
Rb2A O1 Rb2A 180.0 1_655 1_645 ?
Rb2A O1 Rb2B 30.2(4) 1_655 1_655 ?
Rb2A O1 Rb2B 149.8(4) 1_645 1_655 ?
Rb2A O1 Rb2B 30.2(4) 1_655 . ?
Rb2A O1 Rb2B 149.8(4) 1_645 . ?
Rb2B O1 Rb2B 60.5(8) 1_655 . ?
W1 O2 W1 24.1(5) . 2_655 ?
W1 O2 W2 151(2) . 1_545 ?
W1 O2 W2 144(2) 2_655 1_545 ?
W1 O2 Rb2A 97.0(15) . 1_645 ?
W1 O2 Rb2A 108.7(16) . 1_545 ?
W1 O2 Rb2A 93.2(14) 2_655 1_545 ?
W1 O2 Rb2A 110.7(16) 2_655 1_645 ?
W1 O2 Rb2B 104.7(16) 2_655 1_545 ?
W1 O2 Rb2B 106.1(16) . 1_545 ?
W2 O2 Rb2A 105.2(14) 1_545 1_645 ?
W2 O2 Rb2A 94.9(13) 1_545 1_545 ?
W2 O2 Rb2B 102.4(14) 1_545 1_545 ?
Rb2A O2 Rb2A 73.3(8) 1_645 1_545 ?
Rb2B O2 Rb2A 37.2(5) 1_545 1_645 ?
Rb2B O2 Rb2A 36.1(5) 1_545 1_545 ?
W1 O3 W1 22.5(4) . 2_655 ?
W1 O3 W3 149(2) . 2_655 ?
W1 O3 Rb2A 103.2(13) . . ?
W1 O3 Rb2A 88.8(11) 2_655 . ?
W1 O3 Rb2A 114.0(13) 2_655 1_655 ?
W1 O3 Rb2A 103.2(13) . 1_655 ?
W1 O3 Rb2B 102.6(13) 2_655 . ?
W1 O3 Rb2B 106.0(14) . . ?
W3 O3 W1 134.5(19) 2_655 2_655 ?
W3 O3 Rb2A 107.7(13) 2_655 1_655 ?
W3 O3 Rb2A 90.4(12) 2_655 . ?
W3 O3 Rb2B 100.2(13) 2_655 . ?
Rb2A O3 Rb2A 68.2(7) 1_655 . ?
Rb2B O3 Rb2A 36.3(4) . 1_655 ?
Rb2B O3 Rb2A 31.9(4) . . ?
W2 O4 W2 158(3) . 1_455 ?
W2 O4 Rb1 86.3(13) 1_455 1_565 ?
W2 O4 Rb1 86.0(16) . 1_565 ?
W2 O4 Rb2A 91.0(13) 1_455 . ?
W2 O4 Rb2A 93.5(17) . . ?
W2 O4 Rb2B 65.1(14) . . ?
W2 O4 Rb2B 62.7(9) 1_455 1_455 ?
W2 O4 Rb2B 119.6(16) 1_455 . ?
W2 O4 Rb2B 121(2) . 1_455 ?
Rb1 O4 Rb2B 148.9(9) 1_565 1_455 ?
Rb2A O4 Rb1 171.2(15) . 1_565 ?
Rb2A O4 Rb2B 28.6(3) . 1_455 ?
Rb2A O4 Rb2B 29.1(4) . . ?
Rb2B O4 Rb1 151.0(6) . 1_565 ?
Rb2B O4 Rb2B 57.7(7) . 1_455 ?
W2 O5 W4 148.6(18) . . ?
W2 O5 Rb1 106.0(13) . 1_565 ?
W2 O5 Rb1 100.9(13) . 1_665 ?
W4 O5 Rb1 88.7(11) . 1_665 ?
W4 O5 Rb1 105.3(12) . 1_565 ?
Rb1 O5 Rb1 67.8(6) 1_565 1_665 ?
W2 O6 W3 150.0(14) . 1_565 ?
W2 O6 Rb1 103.8(14) . 1_665 ?
W2 O6 Rb1 102.7(14) . 1_565 ?
W3 O6 Rb1 95.2(12) 1_565 1_665 ?
W3 O6 Rb1 105.7(15) 1_565 1_565 ?
Rb1 O6 Rb1 68.6(5) 1_565 1_665 ?
W2 O7 W3 144.4(14) . . ?
W2 O7 Rb2A 104.2(17) . 1_655 ?
W2 O7 Rb2A 99.9(16) . . ?
W2 O7 Rb2B 105.2(19) . . ?
W3 O7 Rb2A 101.8(15) . 1_655 ?
W3 O7 Rb2A 110.7(18) . . ?
W3 O7 Rb2B 110.2(19) . . ?
Rb2A O7 Rb2A 73.5(5) . 1_655 ?
Rb2B O7 Rb2A 36.1(4) . 1_655 ?
Rb2B O7 Rb2A 37.4(4) . . ?
W3 O8 W3 165.6(17) . 1_655 ?
W3 O8 Rb1 96.1(11) . 1_655 ?
W3 O8 Rb1 91.4(9) 1_655 1_655 ?
W3 O8 Rb2A 86.8(10) . 1_655 ?
W3 O8 Rb2A 85.1(9) 1_655 1_655 ?
Rb1 O8 Rb2A 175.7(9) 1_655 1_655 ?
W3 O9 W4 155(2) . . ?
W3 O9 Rb1 103.9(14) . 1_655 ?
W3 O9 Rb1 106.6(14) . . ?
W4 O9 Rb1 96.2(12) . . ?
W4 O9 Rb1 92.4(11) . 1_655 ?
Rb1 O9 Rb1 69.0(7) 1_655 . ?
W4 O10 W4 155.9(14) . 1_655 ?
W4 O10 Rb1 77.5(8) . 1_655 ?
W4 O10 Rb1 78.4(7) 1_655 1_655 ?
W4 O10 Rb1 99.8(10) 1_655 1_665 ?
W4 O10 Rb1 104.3(12) . 1_665 ?
Rb1 O10 Rb1 177.6(10) 1_665 1_655 ?
W4 O11 W5 139.7(17) . . ?
W4 O11 Rb1 107.6(13) . 1_655 ?
W4 O11 Rb1 113.8(14) . . ?
W5 O11 Rb1 100.5(11) . 1_655 ?
W5 O11 Rb1 100.3(11) . . ?
Rb1 O11 Rb1 76.5(7) 1_655 . ?
W4 O12 W6A 148.3(18) . . ?
W4 O12 W6B 140.0(19) . . ?
W4 O12 Rb1 103.6(13) . 1_565 ?
W4 O12 Rb1 110.5(14) . 1_665 ?
W6A O12 W6B 19.6(4) . . ?
W6A O12 Rb1 97.8(12) . 1_665 ?
W6A O12 Rb1 98.6(12) . 1_565 ?
W6B O12 Rb1 109.4(12) . 1_665 ?
W6B O12 Rb1 87.3(11) . 1_565 ?
Rb1 O12 Rb1 71.3(7) 1_665 1_565 ?
W5 O13 Rb3 123.1(13) . . ?
W5 O13 Rb3 142.6(19) . 1_655 ?
W5 O13 Rb4A 112.3(16) . 1_655 ?
W5 O13 Rb4A 103.0(11) . . ?
W5 O13 Rb4B 110.8(14) . . ?
Rb3 O13 Rb3 89.6(9) 1_655 . ?
Rb3 O13 Rb4A 109.5(11) 1_655 . ?
Rb3 O13 Rb4A 66.8(7) 1_655 1_655 ?
Rb3 O13 Rb4A 60.5(8) . . ?
Rb3 O13 Rb4A 108.6(11) . 1_655 ?
Rb3 O13 Rb4B 83.2(10) . . ?
Rb3 O13 Rb4B 88.9(9) 1_655 . ?
Rb4A O13 Rb4A 66.4(8) 1_655 . ?
Rb4B O13 Rb4A 34.5(4) . 1_655 ?
Rb4B O13 Rb4A 31.9(4) . . ?
W5 O14 W6A 167.4(15) . . ?
W5 O14 W6B 161.8(17) . . ?
W5 O14 Rb4A 97.2(12) . . ?
W5 O14 Rb4A 98.4(12) . 1_655 ?
W5 O14 Rb4B 99.5(12) . . ?
W6A O14 Rb4A 95.3(11) . . ?
W6A O14 Rb4A 86.0(11) . 1_655 ?
W6A O14 Rb4B 90.6(11) . . ?
W6B O14 W6A 21.3(5) . . ?
W6B O14 Rb4A 85.8(10) . . ?
W6B O14 Rb4A 99.0(12) . 1_655 ?
W6B O14 Rb4B 92.6(12) . . ?
Rb4A O14 Rb4A 64.3(4) 1_655 . ?
Rb4B O14 Rb4A 32.5(3) . 1_655 ?
Rb4B O14 Rb4A 31.8(2) . . ?
W5 O15 W5 161.8(16) . 1_455 ?
W5 O15 Rb1 97.9(11) . . ?
W5 O15 Rb1 95.1(10) 1_455 . ?
W5 O15 Rb3 79.8(8) 1_455 . ?
W5 O15 Rb3 82.3(9) . . ?
W5 O15 Rb4A 82.0(8) 1_455 . ?
W5 O15 Rb4A 84.4(9) . . ?
Rb1 O15 Rb3 126.7(10) . . ?
Rb1 O15 Rb4A 176.1(10) . . ?
Rb3 O15 Rb4A 50.4(5) . . ?
W5 O16 W6B 137.0(11) . 1_545 ?
W5 O16 Rb1 107.2(12) . 1_655 ?
W5 O16 Rb1 102.5(11) . . ?
W6A O16 W5 137.3(10) 1_545 . ?
W6A O16 W6B 21.4(4) 1_545 1_545 ?
W6A O16 Rb1 104.7(12) 1_545 1_655 ?
W6A O16 Rb1 112.8(13) 1_545 . ?
W6B O16 Rb1 115.0(13) 1_545 1_655 ?
W6B O16 Rb1 96.4(10) 1_545 . ?
Rb1 O16 Rb1 74.8(4) 1_655 . ?
W6A O17 W6A 165.7(13) . 1_655 ?
W6A O17 W6B 1.2(3) . . ?
W6A O17 W6B 159.0(14) . 1_655 ?
W6A O17 Rb1 91.0(6) 1_655 1_665 ?
W6A O17 Rb1 91.7(8) . 1_665 ?
W6A O17 Rb3 95.7(8) . 1_665 ?
W6A O17 Rb3 94.7(6) 1_655 1_665 ?
W6A O17 Rb4A 87.0(7) . 1_655 ?
W6A O17 Rb4A 88.6(6) 1_655 1_655 ?
W6B O17 W6A 165.6(10) . 1_655 ?
W6B O17 W6A 6.9(4) 1_655 1_655 ?
W6B O17 W6B 158.8(12) 1_655 . ?
W6B O17 Rb1 90.6(6) . 1_665 ?
W6B O17 Rb1 90.6(8) 1_655 1_665 ?
W6B O17 Rb3 100.7(8) 1_655 1_665 ?
W6B O17 Rb3 96.6(6) . 1_665 ?
W6B O17 Rb4A 88.2(7) 1_655 1_655 ?
W6B O17 Rb4A 88.1(5) . 1_655 ?
Rb1 O17 Rb3 122.0(6) 1_665 1_665 ?
Rb1 O17 Rb4A 173.2(7) 1_665 1_655 ?
Rb4A O17 Rb3 64.8(4) 1_655 1_665 ?
W6A O18 W6B 23.7(5) . . ?
W6A O18 Rb3 136.2(19) . 1_565 ?
W6A O18 Rb3 114.5(18) . 1_665 ?
W6A O18 Rb4A 120.3(17) . . ?
W6A O18 Rb4A 102.0(16) . 1_655 ?
W6A O18 Rb4B 116.4(18) . . ?
W6B O18 Rb3 120.6(18) . 1_565 ?
W6B O18 Rb3 134.5(18) . 1_665 ?
W6B O18 Rb4A 103.7(16) . . ?
W6B O18 Rb4A 115.5(16) . 1_655 ?
W6B O18 Rb4B 114.9(17) . . ?
Rb3 O18 Rb3 75.5(8) 1_565 1_665 ?
Rb3 O18 Rb4A 78.8(10) 1_565 . ?
Rb3 O18 Rb4A 77.0(10) 1_665 1_655 ?
Rb3 O18 Rb4A 121.7(12) 1_565 1_655 ?
Rb3 O18 Rb4A 121.6(12) 1_665 . ?
Rb4A O18 Rb4A 73.7(9) . 1_655 ?
Rb4B O18 Rb3 100.4(12) . 1_665 ?
Rb4B O18 Rb3 102.1(12) . 1_565 ?
Rb4B O18 Rb4A 36.4(6) . 1_655 ?
Rb4B O18 Rb4A 37.3(6) . . ?

loop_
_geom_bond_atom_site_label_1
_geom_bond_atom_site_label_2
_geom_bond_distance
_geom_bond_site_symmetry_2
_geom_bond_publ_flag
W1 W1 0.772(6) 2_655 ?
W1 W1 3.065(6) 2_755 ?
W1 W2 3.675(5) 2_645 ?
W1 W3 3.637(5) . ?
W1 W3 3.684(7) 2_655 ?
W1 Rb2B 3.55(2) 1_545 ?
W1 O1 2.358(10) 1_455 ?
W1 O1 1.612(13) . ?
W1 O2 1.83(4) . ?
W1 O2 1.87(4) 2_655 ?
W1 O3 2.01(3) 2_655 ?
W1 O3 1.89(3) . ?
W2 W3 3.715(3) 1_565 ?
W2 W3 3.638(3) . ?
W2 W4 3.730(4) . ?
W2 Rb2B 3.580(12) . ?
W2 O2 1.99(4) 1_565 ?
W2 O4 2.22(3) 1_655 ?
W2 O4 1.686(19) . ?
W2 O5 1.84(3) . ?
W2 O6 1.89(5) . ?
W2 O7 1.91(5) . ?
W3 W4 3.733(3) . ?
W3 Rb2B 3.693(13) . ?
W3 O3 1.93(3) 2_655 ?
W3 O6 1.96(5) 1_545 ?
W3 O7 1.91(5) . ?
W3 O8 2.15(3) 1_455 ?
W3 O8 1.71(3) . ?
W3 O9 1.77(3) . ?
W4 W4 3.8369(3) 1_655 ?
W4 W5 3.721(4) . ?
W4 W6A 3.774(7) . ?
W4 W6B 3.698(5) . ?
W4 O5 2.03(3) . ?
W4 O9 2.05(3) . ?
W4 O10 2.16(3) 1_455 ?
W4 O10 1.76(3) . ?
W4 O11 1.79(3) . ?
W4 O12 1.80(3) . ?
W5 W6A 3.541(8) 1_545 ?
W5 W6A 3.810(8) . ?
W5 W6B 3.721(5) . ?
W5 W6B 3.640(5) 1_545 ?
W5 Rb4B 3.821(12) . ?
W5 O11 2.17(3) . ?
W5 O13 1.61(3) . ?
W5 O14 1.85(4) . ?
W5 O15 2.01(3) 1_655 ?
W5 O15 1.87(3) . ?
W5 O16 1.93(4) . ?
W6A W6B 3.123(7) 1_655 ?
W6A W6B 0.726(7) . ?
W6A Rb4B 3.662(12) . ?
W6A O12 2.12(3) . ?
W6A O14 1.99(4) . ?
W6A O16 1.88(4) 1_565 ?
W6A O17 2.270(17) 1_455 ?
W6A O17 1.596(17) . ?
W6A O18 1.73(4) . ?
W6B Rb4B 3.681(11) . ?
W6B O12 2.13(3) . ?
W6B O14 1.92(4) . ?
W6B O16 1.99(4) 1_565 ?
W6B O17 1.580(18) 1_455 ?
W6B O17 2.321(18) . ?
W6B O18 1.79(4) . ?
Rb1 Rb1 3.8369(3) 1_455 ?
Rb1 Rb1 3.8369(3) 1_655 ?
Rb1 O4 3.90(5) 1_545 ?
Rb1 O5 3.24(3) 1_545 ?
Rb1 O5 3.62(3) 1_445 ?
Rb1 O6 3.29(3) 1_545 ?
Rb1 O6 3.51(3) 1_445 ?
Rb1 O8 3.62(3) 1_455 ?
Rb1 O9 3.37(4) 1_455 ?
Rb1 O9 3.40(4) . ?
Rb1 O10 3.31(3) 1_445 ?
Rb1 O11 3.10(3) 1_455 ?
Rb1 O11 3.10(3) . ?
Rb1 O12 3.12(3) 1_445 ?
Rb1 O12 3.45(4) 1_545 ?
Rb1 O15 3.39(3) . ?
Rb1 O16 3.09(2) 1_455 ?
Rb1 O16 3.22(2) . ?
Rb1 O17 3.62(2) 1_445 ?
Rb2A Rb2A 3.8369(3) 1_655 ?
Rb2A Rb2B 1.91845(17) 1_455 ?
Rb2A Rb2B 1.91845(18) . ?
Rb2A O1 3.29(4) 1_455 ?
Rb2A O2 3.26(4) 1_565 ?
Rb2A O2 3.17(4) 2_665 ?
Rb2A O2 3.17(4) 1_465 ?
Rb2A O2 3.26(4) 2_565 ?
Rb2A O3 3.60(4) . ?
Rb2A O3 3.22(4) 1_455 ?
Rb2A O3 3.22(4) 2_655 ?
Rb2A O3 3.60(4) 2 ?
Rb2A O4 3.48(5) . ?
Rb2A O4 3.48(5) 2 ?
Rb2A O7 3.26(3) 2_655 ?
Rb2A O7 3.15(3) 2 ?
Rb2A O7 3.15(3) . ?
Rb2A O7 3.26(3) 1_455 ?
Rb2A O8 3.82(3) 2_655 ?
Rb2A O8 3.82(3) 1_455 ?
Rb2B Rb2B 3.8369(3) 1_655 ?
Rb2B Rb2B 3.8369(3) 1_455 ?
Rb2B O2 2.58(4) 2_665 ?
Rb2B O2 2.58(4) 1_565 ?
Rb2B O3 2.83(4) . ?
Rb2B O3 2.83(4) 2_655 ?
Rb2B O4 3.95(5) . ?
Rb2B O4 3.95(5) 2_655 ?
Rb2B O7 2.57(2) . ?
Rb2B O7 2.57(2) 2_655 ?
Rb3 Rb3 3.8369(3) 1_455 ?
Rb3 Rb3 3.8369(3) 1_655 ?
Rb3 Rb4A 3.34(3) . ?
Rb3 Rb4A 3.98(3) 1_545 ?
Rb3 Rb4B 3.86(2) . ?
Rb3 Rb4B 3.86(2) 1_455 ?
Rb3 O13 2.88(4) . ?
Rb3 O13 2.88(4) 2_556 ?
Rb3 O13 2.559(13) 1_455 ?
Rb3 O13 2.559(13) 2_656 ?
Rb3 O15 3.79(3) . ?
Rb3 O15 3.79(3) 2_556 ?
Rb3 O17 3.72(2) 1_445 ?
Rb3 O17 3.72(2) 2_646 ?
Rb3 O18 3.10(4) 1_545 ?
Rb3 O18 3.17(4) 2_646 ?
Rb3 O18 3.10(4) 2_546 ?
Rb3 O18 3.17(4) 1_445 ?
Rb4A Rb4A 3.8369(4) 1_655 ?
Rb4A Rb4A 3.8369(4) 1_455 ?
Rb4A Rb4B 1.9185(4) 1_455 ?
Rb4A Rb4B 1.9185(4) . ?
Rb4A O13 3.62(4) . ?
Rb4A O13 3.38(4) 1_455 ?
Rb4A O13 3.62(4) 2_556 ?
Rb4A O13 3.38(4) 2_656 ?
Rb4A O14 3.64(2) 2_556 ?
Rb4A O14 3.64(2) . ?
Rb4A O14 3.57(3) 2_656 ?
Rb4A O14 3.57(3) 1_455 ?
Rb4A O17 3.71(2) 2_656 ?
Rb4A O17 3.71(2) 1_455 ?
Rb4A O18 3.17(4) . ?
Rb4A O18 3.23(4) 1_455 ?
Rb4A O18 3.17(4) 2_556 ?
Rb4A O18 3.23(4) 2_656 ?
Rb4B Rb4B 3.8369(4) 1_655 ?
Rb4B Rb4B 3.8369(3) 1_455 ?
Rb4B O13 2.94(4) . ?
Rb4B O13 2.94(4) 2_656 ?
Rb4B O14 3.06(2) 2_656 ?
Rb4B O14 3.06(2) . ?
Rb4B O18 2.55(4) 2_656 ?
Rb4B O18 2.55(4) . ?

loop_
_twin_individual_id
_twin_individual_mass_fraction_refined
1 0.22807
2 0.25879
3 0.25679
4 0.25635
